data_4111137
loop_
_publ_author_name
'Sara R. Halper'
'Loi Do'
'Jay R. Stork'
'Seth M. Cohen'

_publ_section_title
;
 Topological Control in Heterometallic Metal-Organic Frameworks by Anion
 Templating and Metalloligand Design
;
_journal_name_full 'Journal of the American Chemical Society'
_journal_page_first 15255
_journal_page_last 15268
_journal_paper_doi 10.1021/ja0645483
_journal_volume 128
_journal_year 2006
_chemical_formula_moiety '2(C66 H42 Co N9), 2(C6 H14), C H Cl3'
_chemical_formula_sum 'C145 H113 Cl3 Co2 N18'
_chemical_formula_weight 2331.74
_chemical_name_common Co(44-pyrdpm)~3~
_chemical_name_systematic
; 
 ? 
;
_space_group_IT_number 2
_symmetry_cell_setting triclinic
_symmetry_space_group_name_Hall '-P 1'
_symmetry_space_group_name_H-M 'P -1'
_atom_sites_solution_hydrogens geom
_atom_sites_solution_primary direct
_atom_sites_solution_secondary difmap
_audit_creation_method SHELXL-97
_cell_angle_alpha 69.4900(10)
_cell_angle_beta 84.2850(10)
_cell_angle_gamma 87.069(2)
_cell_formula_units_Z 2
_cell_length_a 15.2681(12)
_cell_length_b 20.2619(16)
_cell_length_c 21.5668(17)
_cell_measurement_reflns_used 5155
_cell_measurement_temperature 100(2)
_cell_measurement_theta_max 22.0
_cell_measurement_theta_min 2.33
_cell_volume 6217.0(8)
_computing_cell_refinement SMART
_computing_data_collection 'SMART 5.054 (Bruker, 2003)'
_computing_data_reduction 'SAINT 6.45A (Bruker, 2003)'
_computing_molecular_graphics 'SHELXTL 5.1 (Sheldrick, 1994)'
_computing_publication_material SHELXL97
_computing_structure_refinement 'SHELXL97 (Sheldrick, 1997)'
_computing_structure_solution 'SHELXS97 (Sheldrick, 1990)'
_diffrn_ambient_temperature 100(2)
_diffrn_detector_area_resol_mean 8.3
_diffrn_measured_fraction_theta_full 0.992
_diffrn_measured_fraction_theta_max 0.992
_diffrn_measurement_device_type 'Bruker APEX'
_diffrn_measurement_method \w
_diffrn_radiation_monochromator graphite
_diffrn_radiation_source 'fine-focus sealed tube'
_diffrn_radiation_type MoK\a
_diffrn_radiation_wavelength 0.71073
_diffrn_reflns_av_R_equivalents 0.0440
_diffrn_reflns_av_sigmaI/netI 0.0795
_diffrn_reflns_limit_h_max 18
_diffrn_reflns_limit_h_min -18
_diffrn_reflns_limit_k_max 24
_diffrn_reflns_limit_k_min -24
_diffrn_reflns_limit_l_max 25
_diffrn_reflns_limit_l_min -25
_diffrn_reflns_number 53738
_diffrn_reflns_theta_full 25.35
_diffrn_reflns_theta_max 25.35
_diffrn_reflns_theta_min 1.61
_diffrn_standards_number 0
_exptl_absorpt_coefficient_mu 0.391
_exptl_absorpt_correction_T_max 0.97044
_exptl_absorpt_correction_T_min 0.91511
_exptl_absorpt_correction_type multi-scan
_exptl_absorpt_process_details 'SADABS 2.10 (Sheldrick, 2004)'
_exptl_crystal_colour red
_exptl_crystal_density_diffrn 1.246
_exptl_crystal_description plate
_exptl_crystal_F_000 2428
_exptl_crystal_size_max 0.27
_exptl_crystal_size_mid 0.26
_exptl_crystal_size_min 0.10
_platon_squeeze_details
;
;
_refine_diff_density_max 1.398
_refine_diff_density_min -0.645
_refine_diff_density_rms 0.073
_refine_ls_extinction_method none
_refine_ls_goodness_of_fit_ref 1.063
_refine_ls_hydrogen_treatment constr
_refine_ls_matrix_type full
_refine_ls_number_parameters 1479
_refine_ls_number_reflns 22587
_refine_ls_number_restraints 0
_refine_ls_restrained_S_all 1.063
_refine_ls_R_factor_all 0.0989
_refine_ls_R_factor_gt 0.0661
_refine_ls_shift/su_max 0.001
_refine_ls_shift/su_mean 0.000
_refine_ls_structure_factor_coef Fsqd
_refine_ls_weighting_details 'calc w=1/[\s^2^(Fo^2^)+(0.0920P)^2^] where P=(Fo^2^+2Fc^2^)/3'
_refine_ls_weighting_scheme calc
_refine_ls_wR_factor_gt 0.1666
_refine_ls_wR_factor_ref 0.1810
_reflns_number_gt 14917
_reflns_number_total 22587
_reflns_threshold_expression I>2\s(I)
_cod_data_source_file ja0645483rom20060627_113302_13.cif
_cod_data_source_block Co(44-pyrdpm)~3~
_cod_database_code 4111137

loop_
_symmetry_equiv_pos_as_xyz
'x, y, z'
'-x, -y, -z'

loop_
_atom_site_label
_atom_site_type_symbol
_atom_site_fract_x
_atom_site_fract_y
_atom_site_fract_z
_atom_site_U_iso_or_equiv
_atom_site_adp_type
_atom_site_occupancy
_atom_site_symmetry_multiplicity
_atom_site_calc_flag
_atom_site_refinement_flags
C1 C 0.1534(2) 0.09960(18) 0.66093(17) 0.0266(8) Uani 1 1 d .
H1 H 0.1281 0.1454 0.6526 0.032 Uiso 1 1 calc R
C2 C 0.2439(2) 0.08526(19) 0.65850(18) 0.0293(8) Uani 1 1 d .
H2 H 0.2897 0.1185 0.6481 0.035 Uiso 1 1 calc R
C3 C 0.2535(2) 0.01432(18) 0.67392(18) 0.0285(8) Uani 1 1 d .
H3 H 0.3077 -0.0113 0.6763 0.034 Uiso 1 1 calc R
C4 C 0.1681(2) -0.01478(17) 0.68583(17) 0.0256(8) Uani 1 1 d .
C5 C 0.1457(2) -0.08429(17) 0.69865(16) 0.0239(8) Uani 1 1 d .
C6 C 0.0607(2) -0.10795(17) 0.70101(16) 0.0244(8) Uani 1 1 d .
C7 C 0.0339(2) -0.17861(18) 0.71604(18) 0.0300(8) Uani 1 1 d .
H7 H 0.0711 -0.2193 0.7252 0.036 Uiso 1 1 calc R
C8 C -0.0556(2) -0.17669(18) 0.71480(18) 0.0309(8) Uani 1 1 d .
H8 H -0.0923 -0.2157 0.7223 0.037 Uiso 1 1 calc R
C9 C -0.0829(2) -0.10576(17) 0.70024(17) 0.0271(8) Uani 1 1 d .
H9 H -0.1423 -0.0897 0.6969 0.033 Uiso 1 1 calc R
C10 C 0.2185(2) -0.13789(17) 0.71086(18) 0.0264(8) Uani 1 1 d .
C11 C 0.2717(2) -0.14853(19) 0.76289(19) 0.0345(9) Uani 1 1 d .
H11 H 0.2625 -0.1204 0.7902 0.041 Uiso 1 1 calc R
C12 C 0.3374(2) -0.1996(2) 0.7749(2) 0.0378(9) Uani 1 1 d .
H12 H 0.3723 -0.2065 0.8108 0.045 Uiso 1 1 calc R
C13 C 0.3534(2) -0.24094(18) 0.73531(19) 0.0307(9) Uani 1 1 d .
C14 C 0.3007(2) -0.23038(18) 0.68344(18) 0.0310(9) Uani 1 1 d .
H14 H 0.3104 -0.2584 0.6561 0.037 Uiso 1 1 calc R
C15 C 0.2346(2) -0.17964(17) 0.67142(17) 0.0264(8) Uani 1 1 d .
H15 H 0.1995 -0.1731 0.6357 0.032 Uiso 1 1 calc R
C16 C 0.4206(2) -0.2955(2) 0.74712(19) 0.0351(9) Uani 1 1 d .
C17 C 0.4751(2) -0.3419(2) 0.75451(19) 0.0359(9) Uani 1 1 d .
C18 C 0.5400(2) -0.3978(2) 0.76213(19) 0.0357(9) Uani 1 1 d .
C19 C 0.6106(3) -0.4030(2) 0.7988(2) 0.0447(11) Uani 1 1 d .
H19 H 0.6166 -0.3703 0.8206 0.054 Uiso 1 1 calc R
C20 C 0.6730(3) -0.4565(2) 0.8035(2) 0.0535(12) Uani 1 1 d .
H20 H 0.7216 -0.4590 0.8285 0.064 Uiso 1 1 calc R
C21 C 0.5989(3) -0.4997(2) 0.7399(2) 0.0409(10) Uani 1 1 d .
H21 H 0.5937 -0.5335 0.7192 0.049 Uiso 1 1 calc R
C22 C 0.5349(2) -0.44787(19) 0.73254(19) 0.0359(9) Uani 1 1 d .
H22 H 0.4870 -0.4465 0.7071 0.043 Uiso 1 1 calc R
C23 C 0.0486(2) 0.07474(17) 0.54476(17) 0.0245(8) Uani 1 1 d .
H23 H 0.1075 0.0756 0.5550 0.029 Uiso 1 1 calc R
C24 C 0.0233(2) 0.08991(17) 0.48025(17) 0.0273(8) Uani 1 1 d .
H24 H 0.0608 0.1031 0.4401 0.033 Uiso 1 1 calc R
C25 C -0.0659(2) 0.08193(17) 0.48649(17) 0.0269(8) Uani 1 1 d .
H25 H -0.1022 0.0884 0.4514 0.032 Uiso 1 1 calc R
C26 C -0.0941(2) 0.06231(16) 0.55495(17) 0.0228(7) Uani 1 1 d .
C27 C -0.1799(2) 0.05053(16) 0.58446(16) 0.0213(7) Uani 1 1 d .
C28 C -0.2057(2) 0.03636(16) 0.65148(17) 0.0229(8) Uani 1 1 d .
C29 C -0.2931(2) 0.02879(17) 0.68303(18) 0.0294(8) Uani 1 1 d .
H29 H -0.3456 0.0290 0.6627 0.035 Uiso 1 1 calc R
C30 C -0.2871(2) 0.02118(18) 0.74741(19) 0.0326(9) Uani 1 1 d .
H30 H -0.3347 0.0158 0.7806 0.039 Uiso 1 1 calc R
C31 C -0.1968(2) 0.02275(18) 0.75588(18) 0.0291(8) Uani 1 1 d .
H31 H -0.1742 0.0182 0.7967 0.035 Uiso 1 1 calc R
C32 C -0.2515(2) 0.05803(17) 0.53927(17) 0.0245(8) Uani 1 1 d .
C33 C -0.2997(2) 0.12049(18) 0.51857(17) 0.0269(8) Uani 1 1 d .
H33 H -0.2875 0.1575 0.5337 0.032 Uiso 1 1 calc R
C34 C -0.3647(2) 0.12983(17) 0.47671(17) 0.0262(8) Uani 1 1 d .
H34 H -0.3965 0.1733 0.4628 0.031 Uiso 1 1 calc R
C35 C -0.3845(2) 0.07593(18) 0.45441(17) 0.0272(8) Uani 1 1 d .
C36 C -0.3366(2) 0.01241(19) 0.47582(19) 0.0352(9) Uani 1 1 d .
H36 H -0.3496 -0.0251 0.4616 0.042 Uiso 1 1 calc R
C37 C -0.2705(2) 0.00399(18) 0.51751(19) 0.0336(9) Uani 1 1 d .
H37 H -0.2379 -0.0391 0.5314 0.040 Uiso 1 1 calc R
C38 C -0.4526(2) 0.08972(18) 0.40988(19) 0.0313(9) Uani 1 1 d .
C39 C -0.5098(2) 0.11033(18) 0.37319(19) 0.0319(9) Uani 1 1 d .
C40 C -0.5786(2) 0.13920(18) 0.33072(18) 0.0305(8) Uani 1 1 d .
C41 C -0.6434(3) 0.1821(2) 0.3470(2) 0.0508(12) Uani 1 1 d .
H41 H -0.6434 0.1913 0.3873 0.061 Uiso 1 1 calc R
C42 C -0.7079(3) 0.2113(3) 0.3047(3) 0.0602(13) Uani 1 1 d .
H42 H -0.7513 0.2409 0.3169 0.072 Uiso 1 1 calc R
C43 C -0.6525(3) 0.1595(2) 0.2332(2) 0.0540(12) Uani 1 1 d .
H43 H -0.6554 0.1504 0.1931 0.065 Uiso 1 1 calc R
C44 C -0.5837(3) 0.1281(2) 0.2722(2) 0.0510(12) Uani 1 1 d .
H44 H -0.5409 0.0993 0.2583 0.061 Uiso 1 1 calc R
C45 C -0.0093(2) -0.06531(19) 0.82414(18) 0.0328(9) Uani 1 1 d .
H45 H -0.0213 -0.1054 0.8133 0.039 Uiso 1 1 calc R
C46 C 0.0129(3) -0.0685(2) 0.88646(19) 0.0418(10) Uani 1 1 d .
H46 H 0.0179 -0.1097 0.9245 0.050 Uiso 1 1 calc R
C47 C 0.0262(3) -0.0007(2) 0.88195(19) 0.0435(10) Uani 1 1 d .
H47 H 0.0435 0.0139 0.9161 0.052 Uiso 1 1 calc R
C48 C 0.0093(2) 0.04375(19) 0.81678(18) 0.0322(9) Uani 1 1 d .
C49 C 0.0086(2) 0.11616(19) 0.79119(18) 0.0308(8) Uani 1 1 d .
C50 C -0.0131(2) 0.15814(18) 0.72790(17) 0.0269(8) Uani 1 1 d .
C51 C -0.0181(2) 0.23267(18) 0.70082(18) 0.0286(8) Uani 1 1 d .
H51 H -0.0107 0.2644 0.7235 0.034 Uiso 1 1 calc R
C52 C -0.0358(2) 0.25052(18) 0.63584(19) 0.0286(8) Uani 1 1 d .
H52 H -0.0420 0.2967 0.6045 0.034 Uiso 1 1 calc R
C53 C -0.0429(2) 0.18625(17) 0.62488(18) 0.0255(8) Uani 1 1 d .
H53 H -0.0556 0.1829 0.5838 0.031 Uiso 1 1 calc R
C54 C 0.0354(3) 0.15393(19) 0.83541(18) 0.0374(10) Uani 1 1 d .
C55 C -0.0258(3) 0.1685(2) 0.8816(2) 0.0576(13) Uani 1 1 d .
H55 H -0.0855 0.1554 0.8854 0.069 Uiso 1 1 calc R
C56 C 0.0019(4) 0.2024(3) 0.9220(2) 0.0636(14) Uani 1 1 d .
H56 H -0.0396 0.2130 0.9533 0.076 Uiso 1 1 calc R
C57 C 0.0881(4) 0.2209(2) 0.9174(2) 0.0554(13) Uani 1 1 d .
C58 C 0.1485(3) 0.2065(2) 0.8716(2) 0.0522(12) Uani 1 1 d .
H58 H 0.2079 0.2202 0.8677 0.063 Uiso 1 1 calc R
C59 C 0.1223(3) 0.1721(2) 0.8312(2) 0.0451(11) Uani 1 1 d .
H59 H 0.1644 0.1609 0.8007 0.054 Uiso 1 1 calc R
C60 C 0.1146(4) 0.2561(2) 0.9607(2) 0.0636(14) Uani 1 1 d .
C61 C 0.1356(4) 0.2873(2) 0.9938(2) 0.0622(14) Uani 1 1 d .
C62 C 0.1592(3) 0.3296(2) 1.0312(2) 0.0539(12) Uani 1 1 d .
C63 C 0.1662(4) 0.4013(2) 1.0004(2) 0.0716(16) Uani 1 1 d .
H63 H 0.1545 0.4232 0.9552 0.086 Uiso 1 1 calc R
C64 C 0.1908(4) 0.4413(3) 1.0365(2) 0.0717(16) Uani 1 1 d .
H64 H 0.1972 0.4906 1.0146 0.086 Uiso 1 1 calc R
C65 C 0.1984(3) 0.3435(3) 1.1296(2) 0.0567(13) Uani 1 1 d .
H65 H 0.2094 0.3231 1.1751 0.068 Uiso 1 1 calc R
C66 C 0.1763(3) 0.3000(2) 1.0979(2) 0.0541(12) Uani 1 1 d .
H66 H 0.1726 0.2506 1.1207 0.065 Uiso 1 1 calc R
C67 C 0.5850(2) 0.57044(17) 0.40348(17) 0.0261(8) Uani 1 1 d .
H67 H 0.6454 0.5821 0.3987 0.031 Uiso 1 1 calc R
C68 C 0.5542(2) 0.50245(17) 0.41572(17) 0.0260(8) Uani 1 1 d .
H68 H 0.5892 0.4611 0.4206 0.031 Uiso 1 1 calc R
C69 C 0.4643(2) 0.50709(17) 0.41930(17) 0.0263(8) Uani 1 1 d .
H69 H 0.4251 0.4696 0.4268 0.032 Uiso 1 1 calc R
C70 C 0.4406(2) 0.57907(17) 0.40962(16) 0.0228(7) Uani 1 1 d .
C71 C 0.3565(2) 0.60927(17) 0.40618(17) 0.0256(8) Uani 1 1 d .
C72 C 0.3387(2) 0.68088(17) 0.39195(17) 0.0254(8) Uani 1 1 d .
C73 C 0.2541(2) 0.71535(18) 0.38750(18) 0.0305(8) Uani 1 1 d .
H73 H 0.1987 0.6930 0.3963 0.037 Uiso 1 1 calc R
C74 C 0.2674(2) 0.78554(18) 0.36838(18) 0.0304(8) Uani 1 1 d .
H74 H 0.2236 0.8218 0.3603 0.036 Uiso 1 1 calc R
C75 C 0.3590(2) 0.79412(18) 0.36279(18) 0.0294(8) Uani 1 1 d .
H75 H 0.3865 0.8384 0.3505 0.035 Uiso 1 1 calc R
C76 C 0.2784(2) 0.56419(17) 0.41749(18) 0.0247(8) Uani 1 1 d .
C77 C 0.2239(2) 0.57594(18) 0.36634(19) 0.0305(8) Uani 1 1 d .
H77 H 0.2395 0.6097 0.3237 0.037 Uiso 1 1 calc R
C78 C 0.1471(2) 0.53848(19) 0.37757(19) 0.0339(9) Uani 1 1 d .
H78 H 0.1105 0.5467 0.3424 0.041 Uiso 1 1 calc R
C79 C 0.1229(2) 0.48907(18) 0.43960(19) 0.0289(8) Uani 1 1 d .
C80 C 0.1781(2) 0.47654(18) 0.49038(19) 0.0306(8) Uani 1 1 d .
H80 H 0.1628 0.4424 0.5329 0.037 Uiso 1 1 calc R
C81 C 0.2551(2) 0.51376(17) 0.47907(18) 0.0278(8) Uani 1 1 d .
H81 H 0.2926 0.5047 0.5139 0.033 Uiso 1 1 calc R
C82 C 0.0445(2) 0.44965(18) 0.44699(19) 0.0324(9) Uani 1 1 d .
C83 C -0.0187(2) 0.41832(19) 0.44513(19) 0.0339(9) Uani 1 1 d .
C84 C -0.0912(2) 0.38008(19) 0.43840(18) 0.0304(8) Uani 1 1 d .
C85 C -0.1649(2) 0.4140(2) 0.40717(19) 0.0343(9) Uani 1 1 d .
H85 H -0.1694 0.4640 0.3911 0.041 Uiso 1 1 calc R
C86 C -0.2308(2) 0.3745(2) 0.39985(19) 0.0357(9) Uani 1 1 d .
H86 H -0.2801 0.3988 0.3779 0.043 Uiso 1 1 calc R
C87 C -0.1595(2) 0.2723(2) 0.45117(19) 0.0357(9) Uani 1 1 d .
H87 H -0.1569 0.2223 0.4663 0.043 Uiso 1 1 calc R
C88 C -0.0899(2) 0.30652(19) 0.46151(18) 0.0344(9) Uani 1 1 d .
H88 H -0.0418 0.2806 0.4840 0.041 Uiso 1 1 calc R
C89 C 0.5278(2) 0.68472(19) 0.25766(19) 0.0339(9) Uani 1 1 d .
H89 H 0.5158 0.6364 0.2816 0.041 Uiso 1 1 calc R
C90 C 0.5427(3) 0.7142(2) 0.1882(2) 0.0440(10) Uani 1 1 d .
H90 H 0.5427 0.6900 0.1575 0.053 Uiso 1 1 calc R
C91 C 0.5570(3) 0.7841(2) 0.1733(2) 0.0454(10) Uani 1 1 d .
H91 H 0.5695 0.8179 0.1302 0.054 Uiso 1 1 calc R
C92 C 0.5497(2) 0.79700(19) 0.23430(17) 0.0311(8) Uani 1 1 d .
C93 C 0.5558(2) 0.86139(18) 0.24332(18) 0.0302(8) Uani 1 1 d .
C94 C 0.5480(2) 0.87106(17) 0.30485(17) 0.0260(8) Uani 1 1 d .
C95 C 0.5389(2) 0.93619(18) 0.31643(18) 0.0277(8) Uani 1 1 d .
H95 H 0.5408 0.9819 0.2835 0.033 Uiso 1 1 calc R
C96 C 0.5268(2) 0.92082(17) 0.38360(19) 0.0280(8) Uani 1 1 d .
H96 H 0.5185 0.9537 0.4062 0.034 Uiso 1 1 calc R
C97 C 0.5291(2) 0.84658(17) 0.41298(18) 0.0246(8) Uani 1 1 d .
H97 H 0.5234 0.8213 0.4595 0.030 Uiso 1 1 calc R
C98 C 0.5719(3) 0.92522(19) 0.18380(19) 0.0366(9) Uani 1 1 d .
C99 C 0.5106(3) 0.9475(2) 0.13610(19) 0.0440(10) Uani 1 1 d .
H99 H 0.4581 0.9219 0.1421 0.053 Uiso 1 1 calc R
C100 C 0.5265(3) 1.0070(2) 0.0800(2) 0.0491(11) Uani 1 1 d .
H100 H 0.4843 1.0228 0.0482 0.059 Uiso 1 1 calc R
C101 C 0.6051(3) 1.0438(2) 0.0704(2) 0.0485(11) Uani 1 1 d .
C102 C 0.6649(3) 1.0217(2) 0.1186(2) 0.0519(12) Uani 1 1 d .
H102 H 0.7176 1.0471 0.1128 0.062 Uiso 1 1 calc R
C103 C 0.6481(3) 0.9628(2) 0.17508(19) 0.0423(10) Uani 1 1 d .
H103 H 0.6890 0.9482 0.2079 0.051 Uiso 1 1 calc R
C104 C 0.6270(3) 1.1016(2) 0.0098(2) 0.0585(13) Uani 1 1 d .
C105 C 0.6474(4) 1.1474(2) -0.0412(2) 0.0618(14) Uani 1 1 d .
C106 C 0.6775(4) 1.2002(3) -0.1031(2) 0.0707(16) Uani 1 1 d .
C107 C 0.7113(6) 1.1814(4) -0.1567(3) 0.127(3) Uani 1 1 d .
H107 H 0.7103 1.1335 -0.1535 0.153 Uiso 1 1 calc R
C108 C 0.7455(8) 1.2295(5) -0.2132(3) 0.197(6) Uani 1 1 d .
H108 H 0.7743 1.2149 -0.2475 0.237 Uiso 1 1 calc R
C109 C 0.7051(6) 1.3183(3) -0.1696(4) 0.145(4) Uani 1 1 d .
H109 H 0.7016 1.3669 -0.1750 0.174 Uiso 1 1 calc R
C110 C 0.6757(4) 1.2708(3) -0.1094(3) 0.089(2) Uani 1 1 d .
H110 H 0.6547 1.2856 -0.0733 0.107 Uiso 1 1 calc R
C111 C 0.7114(2) 0.71360(18) 0.32297(18) 0.0292(8) Uani 1 1 d .
H111 H 0.6931 0.7182 0.2808 0.035 Uiso 1 1 calc R
C112 C 0.7993(2) 0.70935(18) 0.33707(18) 0.0305(8) Uani 1 1 d .
H112 H 0.8497 0.7101 0.3073 0.037 Uiso 1 1 calc R
C113 C 0.7985(2) 0.70393(17) 0.40203(18) 0.0275(8) Uani 1 1 d .
H113 H 0.8487 0.7004 0.4259 0.033 Uiso 1 1 calc R
C114 C 0.7094(2) 0.70454(17) 0.42739(17) 0.0249(8) Uani 1 1 d .
C115 C 0.6764(2) 0.69674(16) 0.49194(17) 0.0227(7) Uani 1 1 d .
C116 C 0.5874(2) 0.69282(16) 0.51489(17) 0.0233(8) Uani 1 1 d .
C117 C 0.5492(2) 0.68629(17) 0.57932(18) 0.0271(8) Uani 1 1 d .
H117 H 0.5799 0.6835 0.6164 0.033 Uiso 1 1 calc R
C118 C 0.4600(2) 0.68466(17) 0.57840(18) 0.0276(8) Uani 1 1 d .
H118 H 0.4173 0.6799 0.6148 0.033 Uiso 1 1 calc R
C119 C 0.4435(2) 0.69136(16) 0.51393(17) 0.0243(8) Uani 1 1 d .
H119 H 0.3865 0.6919 0.4997 0.029 Uiso 1 1 calc R
C120 C 0.7410(2) 0.68889(17) 0.54211(17) 0.0246(8) Uani 1 1 d .
C121 C 0.8034(2) 0.74047(18) 0.53317(18) 0.0288(8) Uani 1 1 d .
H121 H 0.8040 0.7824 0.4952 0.035 Uiso 1 1 calc R
C122 C 0.8643(2) 0.73082(19) 0.57922(19) 0.0316(9) Uani 1 1 d .
H122 H 0.9060 0.7664 0.5728 0.038 Uiso 1 1 calc R
C123 C 0.8651(2) 0.66904(18) 0.63519(18) 0.0299(8) Uani 1 1 d .
C124 C 0.8015(2) 0.61894(18) 0.64458(18) 0.0302(8) Uani 1 1 d .
H124 H 0.7998 0.5776 0.6831 0.036 Uiso 1 1 calc R
C125 C 0.7408(2) 0.62848(17) 0.59886(17) 0.0268(8) Uani 1 1 d .
H125 H 0.6982 0.5934 0.6061 0.032 Uiso 1 1 calc R
C126 C 0.9301(2) 0.65588(18) 0.68260(19) 0.0325(9) Uani 1 1 d .
C127 C 0.9821(3) 0.64043(18) 0.72317(19) 0.0340(9) Uani 1 1 d .
C128 C 1.0426(3) 0.62053(19) 0.77385(19) 0.0359(9) Uani 1 1 d .
C129 C 1.1315(3) 0.63748(19) 0.7597(2) 0.0355(9) Uani 1 1 d .
H129 H 1.1545 0.6627 0.7155 0.043 Uiso 1 1 calc R
C130 C 1.1856(3) 0.6167(2) 0.8114(2) 0.0457(11) Uani 1 1 d .
H130 H 1.2462 0.6281 0.8009 0.055 Uiso 1 1 calc R
C131 C 1.0742(3) 0.5666(3) 0.8875(2) 0.0646(14) Uani 1 1 d .
H131 H 1.0531 0.5425 0.9323 0.078 Uiso 1 1 calc R
C132 C 1.0140(3) 0.5835(2) 0.8395(2) 0.0547(12) Uani 1 1 d .
H132 H 0.9543 0.5700 0.8516 0.066 Uiso 1 1 calc R
C133 C 0.1906(5) 0.0221(4) 0.0200(4) 0.132(3) Uani 1 1 d .
H13A H 0.1447 0.0549 -0.0024 0.198 Uiso 1 1 calc R
H13B H 0.1633 -0.0207 0.0518 0.198 Uiso 1 1 calc R
H13C H 0.2304 0.0099 -0.0130 0.198 Uiso 1 1 calc R
C134 C 0.2396(5) 0.0548(5) 0.0547(3) 0.110(2) Uani 1 1 d .
H13D H 0.2751 0.0179 0.0858 0.132 Uiso 1 1 calc R
H13E H 0.1975 0.0749 0.0816 0.132 Uiso 1 1 calc R
C135 C 0.3019(4) 0.1138(4) 0.0093(4) 0.108(2) Uani 1 1 d .
H13F H 0.3482 0.0935 -0.0145 0.130 Uiso 1 1 calc R
H13G H 0.2680 0.1495 -0.0242 0.130 Uiso 1 1 calc R
C136 C 0.3444(5) 0.1491(4) 0.0509(3) 0.108(2) Uani 1 1 d .
H13H H 0.2973 0.1660 0.0770 0.130 Uiso 1 1 calc R
H13I H 0.3803 0.1134 0.0826 0.130 Uiso 1 1 calc R
C137 C 0.4028(6) 0.2112(6) 0.0096(4) 0.159(4) Uani 1 1 d .
H13J H 0.3656 0.2481 -0.0199 0.191 Uiso 1 1 calc R
H13K H 0.4467 0.1949 -0.0192 0.191 Uiso 1 1 calc R
C138 C 0.4525 0.2449 0.0496 0.269 Uani 1 1 d .
H13L H 0.4104 0.2685 0.0726 0.403 Uiso 1 1 d .
H13M H 0.4942 0.2794 0.0194 0.403 Uiso 1 1 d .
H13N H 0.4847 0.2080 0.0823 0.403 Uiso 1 1 d .
C139 C 1.0906 0.5864 0.2000 0.487 Uani 1 1 d .
H13O H 1.1251 0.5447 0.2237 0.730 Uiso 1 1 d .
H13P H 1.1132 0.6280 0.2059 0.730 Uiso 1 1 d .
H13Q H 1.0953 0.5929 0.1526 0.730 Uiso 1 1 d .
C140 C 1.0114(8) 0.5780(5) 0.2218(7) 0.243(8) Uani 1 1 d .
H14A H 1.0159 0.5813 0.2661 0.292 Uiso 1 1 calc R
H14B H 1.0077 0.5268 0.2310 0.292 Uiso 1 1 calc R
C141 C 0.9275(8) 0.5953(5) 0.2157(7) 0.280(9) Uani 1 1 d .
H14C H 0.9282 0.6255 0.1682 0.336 Uiso 1 1 calc R
H14D H 0.9179 0.6284 0.2403 0.336 Uiso 1 1 calc R
C142 C 0.8451 0.5630 0.2273 0.155 Uani 1 1 d .
H14E H 0.8335 0.5522 0.2758 0.186 Uiso 1 1 d .
H14F H 0.8616 0.5170 0.2224 0.186 Uiso 1 1 d .
C143 C 0.7528 0.5752 0.2046 0.413 Uani 1 1 d .
H14G H 0.7376 0.6248 0.1998 0.495 Uiso 1 1 d .
H14H H 0.7591 0.5738 0.1589 0.495 Uiso 1 1 d .
C144 C 0.6824(5) 0.5409(3) 0.2321(4) 0.142(3) Uani 1 1 d .
H14I H 0.6980 0.4919 0.2575 0.214 Uiso 1 1 calc R
H14J H 0.6443 0.5418 0.1978 0.214 Uiso 1 1 calc R
H14K H 0.6511 0.5627 0.2622 0.214 Uiso 1 1 calc R
Co1 Co -0.02026(3) 0.03348(2) 0.68590(2) 0.02227(13) Uani 1 1 d .
Co2 Co 0.52838(3) 0.71725(2) 0.37991(2) 0.02313(13) Uani 1 1 d .
N1 N 0.10644(17) 0.04094(14) 0.67647(13) 0.0235(6) Uani 1 1 d .
N2 N -0.01465(17) -0.06422(14) 0.69179(13) 0.0235(6) Uani 1 1 d .
N3 N 0.6681(2) -0.50462(18) 0.77482(17) 0.0475(9) Uani 1 1 d .
N4 N -0.02060(17) 0.05904(13) 0.58970(13) 0.0229(6) Uani 1 1 d .
N5 N -0.14728(17) 0.03151(13) 0.69889(13) 0.0229(6) Uani 1 1 d .
N6 N -0.7132(2) 0.20065(18) 0.24825(19) 0.0496(9) Uani 1 1 d .
N7 N -0.01156(18) 0.00129(15) 0.78145(14) 0.0270(7) Uani 1 1 d .
N8 N -0.02969(17) 0.13114(14) 0.67912(14) 0.0239(6) Uani 1 1 d .
N9 N 0.2056(3) 0.4137(2) 1.1002(2) 0.0671(12) Uani 1 1 d .
N10 N 0.51803(17) 0.61654(14) 0.39940(14) 0.0249(6) Uani 1 1 d .
N11 N 0.40260(17) 0.73252(14) 0.37682(14) 0.0249(6) Uani 1 1 d .
N12 N -0.2301(2) 0.30414(17) 0.42156(16) 0.0371(8) Uani 1 1 d .
N13 N 0.53289(18) 0.73374(15) 0.28583(14) 0.0287(7) Uani 1 1 d .
N14 N 0.54030(17) 0.81655(14) 0.36604(14) 0.0235(6) Uani 1 1 d .
N15 N 0.7386(7) 1.3004(4) -0.2215(3) 0.223(6) Uani 1 1 d .
N16 N 0.65603(17) 0.71042(14) 0.37621(14) 0.0245(6) Uani 1 1 d .
N17 N 0.51901(17) 0.69701(13) 0.47470(14) 0.0236(6) Uani 1 1 d .
N18 N 1.1588(3) 0.5819(2) 0.87460(19) 0.0586(10) Uani 1 1 d .
C145 C 0.1619(4) 0.7118(3) 0.9369(3) 0.0825(17) Uani 1 1 d .
H145 H 0.2048 0.6858 0.9154 0.099 Uiso 1 1 calc R
Cl1 Cl 0.11816(15) 0.65186(9) 1.01269(8) 0.1185(7) Uani 1 1 d .
Cl2 Cl 0.08068(10) 0.74909(7) 0.88325(8) 0.0853(4) Uani 1 1 d .
Cl3 Cl 0.21952(13) 0.77811(9) 0.95104(8) 0.1029(6) Uani 1 1 d .

loop_
_atom_site_aniso_label
_atom_site_aniso_U_11
_atom_site_aniso_U_22
_atom_site_aniso_U_33
_atom_site_aniso_U_23
_atom_site_aniso_U_13
_atom_site_aniso_U_12
C1 0.0264(19) 0.0254(19) 0.031(2) -0.0129(16) -0.0049(16) 0.0002(15)
C2 0.0228(19) 0.032(2) 0.038(2) -0.0158(17) -0.0095(16) -0.0044(15)
C3 0.0187(18) 0.033(2) 0.039(2) -0.0175(17) -0.0055(16) -0.0004(15)
C4 0.0218(18) 0.0266(19) 0.031(2) -0.0128(16) -0.0080(15) 0.0036(15)
C5 0.0257(19) 0.0283(19) 0.0206(18) -0.0118(15) -0.0037(15) 0.0003(15)
C6 0.0252(19) 0.0240(18) 0.0271(19) -0.0125(15) -0.0052(15) 0.0043(15)
C7 0.028(2) 0.028(2) 0.038(2) -0.0161(17) -0.0051(17) 0.0012(16)
C8 0.032(2) 0.0247(19) 0.036(2) -0.0104(17) -0.0018(17) -0.0058(16)
C9 0.0227(18) 0.0255(19) 0.034(2) -0.0117(16) -0.0049(16) 0.0015(15)
C10 0.0210(18) 0.0213(18) 0.038(2) -0.0109(16) -0.0028(16) -0.0009(14)
C11 0.036(2) 0.034(2) 0.041(2) -0.0215(19) -0.0114(18) 0.0040(17)
C12 0.036(2) 0.042(2) 0.044(2) -0.023(2) -0.0177(19) 0.0072(18)
C13 0.0193(18) 0.030(2) 0.045(2) -0.0154(18) -0.0065(17) 0.0014(15)
C14 0.028(2) 0.031(2) 0.040(2) -0.0212(18) -0.0042(17) 0.0025(16)
C15 0.0220(18) 0.0277(19) 0.033(2) -0.0131(16) -0.0079(16) 0.0003(15)
C16 0.031(2) 0.039(2) 0.040(2) -0.0183(19) -0.0075(18) 0.0002(18)
C17 0.030(2) 0.041(2) 0.043(2) -0.0221(19) -0.0113(18) 0.0059(18)
C18 0.032(2) 0.042(2) 0.036(2) -0.0168(19) -0.0103(18) 0.0090(18)
C19 0.043(2) 0.056(3) 0.048(3) -0.032(2) -0.017(2) 0.012(2)
C20 0.046(3) 0.069(3) 0.059(3) -0.037(3) -0.027(2) 0.022(2)
C21 0.048(3) 0.034(2) 0.045(2) -0.0191(19) -0.014(2) 0.0091(19)
C22 0.035(2) 0.034(2) 0.039(2) -0.0119(18) -0.0143(18) 0.0048(17)
C23 0.0215(18) 0.0242(18) 0.031(2) -0.0145(16) 0.0002(16) -0.0040(14)
C24 0.033(2) 0.0236(18) 0.027(2) -0.0120(16) 0.0019(16) -0.0019(15)
C25 0.031(2) 0.0244(18) 0.028(2) -0.0115(16) -0.0059(16) 0.0012(15)
C26 0.0224(18) 0.0195(17) 0.030(2) -0.0126(15) -0.0074(15) 0.0028(14)
C27 0.0234(18) 0.0146(16) 0.0284(19) -0.0093(15) -0.0071(15) -0.0005(14)
C28 0.0209(18) 0.0172(17) 0.032(2) -0.0101(15) -0.0055(15) -0.0012(14)
C29 0.0206(18) 0.0265(19) 0.039(2) -0.0089(17) -0.0044(16) -0.0007(15)
C30 0.026(2) 0.035(2) 0.035(2) -0.0129(18) 0.0067(17) -0.0016(16)
C31 0.031(2) 0.030(2) 0.028(2) -0.0114(16) -0.0040(16) 0.0003(16)
C32 0.0183(17) 0.0253(18) 0.030(2) -0.0096(16) -0.0045(15) -0.0032(14)
C33 0.0264(19) 0.0261(19) 0.035(2) -0.0178(17) -0.0067(16) -0.0021(15)
C34 0.0204(18) 0.0237(18) 0.036(2) -0.0124(16) -0.0039(16) 0.0025(14)
C35 0.0229(18) 0.0275(19) 0.032(2) -0.0108(16) -0.0026(16) -0.0036(15)
C36 0.034(2) 0.029(2) 0.053(3) -0.0232(19) -0.0182(19) 0.0015(17)
C37 0.032(2) 0.0258(19) 0.049(2) -0.0187(18) -0.0165(18) 0.0087(16)
C38 0.031(2) 0.0224(19) 0.044(2) -0.0148(17) -0.0066(19) -0.0028(16)
C39 0.031(2) 0.0251(19) 0.043(2) -0.0141(18) -0.0109(19) -0.0005(16)
C40 0.029(2) 0.0277(19) 0.040(2) -0.0137(17) -0.0145(17) -0.0031(16)
C41 0.052(3) 0.059(3) 0.051(3) -0.028(2) -0.019(2) 0.018(2)
C42 0.049(3) 0.067(3) 0.074(4) -0.037(3) -0.025(3) 0.027(2)
C43 0.058(3) 0.059(3) 0.056(3) -0.029(2) -0.025(2) 0.005(2)
C44 0.059(3) 0.045(3) 0.061(3) -0.030(2) -0.027(2) 0.025(2)
C45 0.034(2) 0.030(2) 0.035(2) -0.0129(18) -0.0037(17) 0.0017(17)
C46 0.056(3) 0.037(2) 0.031(2) -0.0089(18) -0.012(2) 0.005(2)
C47 0.064(3) 0.043(2) 0.031(2) -0.0191(19) -0.021(2) 0.006(2)
C48 0.037(2) 0.034(2) 0.029(2) -0.0166(18) -0.0053(17) 0.0012(17)
C49 0.034(2) 0.034(2) 0.033(2) -0.0207(18) -0.0040(17) 0.0032(17)
C50 0.0221(18) 0.0292(19) 0.036(2) -0.0193(17) -0.0021(16) -0.0005(15)
C51 0.0218(19) 0.030(2) 0.040(2) -0.0202(18) -0.0011(16) -0.0017(15)
C52 0.0205(18) 0.0232(18) 0.043(2) -0.0112(17) -0.0058(16) -0.0019(15)
C53 0.0176(17) 0.0263(19) 0.036(2) -0.0144(17) -0.0076(15) 0.0024(14)
C54 0.059(3) 0.029(2) 0.026(2) -0.0108(17) -0.0099(19) -0.0024(19)
C55 0.063(3) 0.067(3) 0.061(3) -0.046(3) -0.001(2) -0.004(2)
C56 0.089(4) 0.066(3) 0.051(3) -0.040(3) -0.006(3) 0.005(3)
C57 0.095(4) 0.040(3) 0.039(3) -0.018(2) -0.027(3) 0.000(3)
C58 0.073(3) 0.045(3) 0.046(3) -0.020(2) -0.024(2) -0.003(2)
C59 0.060(3) 0.044(2) 0.040(2) -0.022(2) -0.016(2) -0.007(2)
C60 0.108(4) 0.049(3) 0.046(3) -0.026(2) -0.033(3) 0.006(3)
C61 0.096(4) 0.052(3) 0.051(3) -0.029(2) -0.029(3) 0.008(3)
C62 0.080(3) 0.050(3) 0.046(3) -0.030(2) -0.022(2) 0.003(2)
C63 0.128(5) 0.047(3) 0.047(3) -0.018(2) -0.032(3) -0.002(3)
C64 0.124(5) 0.051(3) 0.050(3) -0.024(3) -0.030(3) -0.004(3)
C65 0.079(3) 0.058(3) 0.047(3) -0.030(2) -0.031(3) 0.016(3)
C66 0.078(3) 0.045(3) 0.047(3) -0.025(2) -0.020(2) 0.010(2)
C67 0.0210(18) 0.0295(19) 0.032(2) -0.0154(16) -0.0043(15) 0.0012(15)
C68 0.0249(19) 0.0212(18) 0.036(2) -0.0150(16) -0.0057(16) 0.0043(15)
C69 0.0279(19) 0.0238(18) 0.033(2) -0.0167(16) -0.0037(16) -0.0021(15)
C70 0.0234(18) 0.0220(17) 0.0270(19) -0.0123(15) -0.0062(15) -0.0015(14)
C71 0.0233(19) 0.0263(19) 0.030(2) -0.0128(16) -0.0052(15) -0.0025(15)
C72 0.0186(18) 0.0261(19) 0.035(2) -0.0131(16) -0.0054(15) -0.0027(15)
C73 0.0220(19) 0.029(2) 0.045(2) -0.0178(18) -0.0070(17) -0.0009(15)
C74 0.0241(19) 0.0256(19) 0.046(2) -0.0174(17) -0.0093(17) 0.0037(15)
C75 0.0262(19) 0.0217(18) 0.046(2) -0.0166(17) -0.0110(17) 0.0001(15)
C76 0.0187(17) 0.0204(17) 0.039(2) -0.0156(16) -0.0059(16) 0.0023(14)
C77 0.028(2) 0.0252(19) 0.037(2) -0.0061(17) -0.0092(17) -0.0057(16)
C78 0.026(2) 0.034(2) 0.046(2) -0.0166(19) -0.0148(18) -0.0005(16)
C79 0.0182(18) 0.0277(19) 0.048(2) -0.0219(18) -0.0022(17) -0.0016(15)
C80 0.027(2) 0.0279(19) 0.038(2) -0.0137(17) -0.0006(17) -0.0016(16)
C81 0.029(2) 0.0263(19) 0.033(2) -0.0145(17) -0.0071(16) -0.0018(15)
C82 0.031(2) 0.029(2) 0.042(2) -0.0173(18) -0.0046(18) -0.0018(17)
C83 0.030(2) 0.033(2) 0.042(2) -0.0175(18) -0.0020(18) -0.0037(17)
C84 0.027(2) 0.036(2) 0.033(2) -0.0178(18) 0.0038(16) -0.0089(16)
C85 0.032(2) 0.032(2) 0.045(2) -0.0212(19) -0.0012(18) 0.0005(17)
C86 0.023(2) 0.050(3) 0.042(2) -0.025(2) -0.0068(17) 0.0012(18)
C87 0.036(2) 0.030(2) 0.044(2) -0.0165(18) 0.0021(19) -0.0123(18)
C88 0.028(2) 0.038(2) 0.039(2) -0.0139(18) -0.0028(17) -0.0070(17)
C89 0.038(2) 0.030(2) 0.037(2) -0.0136(18) -0.0089(18) -0.0009(17)
C90 0.060(3) 0.043(2) 0.036(2) -0.019(2) -0.013(2) 0.001(2)
C91 0.059(3) 0.042(2) 0.033(2) -0.0104(19) -0.006(2) -0.001(2)
C92 0.034(2) 0.034(2) 0.026(2) -0.0093(17) -0.0069(17) -0.0005(17)
C93 0.028(2) 0.031(2) 0.029(2) -0.0057(17) -0.0058(16) -0.0021(16)
C94 0.0204(18) 0.0235(18) 0.033(2) -0.0082(16) -0.0040(15) -0.0040(14)
C95 0.0189(18) 0.0227(18) 0.041(2) -0.0088(17) -0.0074(16) -0.0041(14)
C96 0.0184(18) 0.0254(19) 0.047(2) -0.0196(18) -0.0069(16) 0.0012(15)
C97 0.0189(17) 0.0248(18) 0.033(2) -0.0118(16) -0.0048(15) -0.0024(14)
C98 0.044(2) 0.029(2) 0.034(2) -0.0060(17) -0.0031(19) -0.0040(18)
C99 0.054(3) 0.038(2) 0.037(2) -0.008(2) -0.009(2) -0.005(2)
C100 0.068(3) 0.039(2) 0.036(2) -0.005(2) -0.013(2) 0.005(2)
C101 0.076(3) 0.030(2) 0.035(2) -0.0061(19) -0.006(2) -0.002(2)
C102 0.065(3) 0.042(3) 0.044(3) -0.010(2) 0.003(2) -0.020(2)
C103 0.048(3) 0.040(2) 0.034(2) -0.0066(19) -0.0021(19) -0.007(2)
C104 0.092(4) 0.039(3) 0.042(3) -0.011(2) -0.007(3) -0.001(3)
C105 0.092(4) 0.040(3) 0.045(3) 0.000(2) -0.014(3) -0.009(3)
C106 0.111(5) 0.051(3) 0.040(3) 0.005(2) -0.023(3) -0.031(3)
C107 0.238(9) 0.112(5) 0.030(3) -0.009(3) -0.003(4) -0.111(6)
C108 0.363(14) 0.185(9) 0.046(4) -0.025(5) 0.022(6) -0.211(10)
C109 0.267(11) 0.063(4) 0.077(5) 0.036(4) -0.071(6) -0.075(5)
C110 0.121(5) 0.044(3) 0.085(4) 0.011(3) -0.041(4) -0.016(3)
C111 0.0250(19) 0.034(2) 0.031(2) -0.0128(17) -0.0042(16) -0.0030(16)
C112 0.0193(18) 0.034(2) 0.038(2) -0.0133(18) 0.0025(16) -0.0041(15)
C113 0.0199(18) 0.0264(19) 0.038(2) -0.0121(17) -0.0064(16) -0.0031(15)
C114 0.0204(18) 0.0214(18) 0.035(2) -0.0108(16) -0.0092(16) -0.0008(14)
C115 0.0237(18) 0.0173(17) 0.031(2) -0.0114(15) -0.0079(15) 0.0004(14)
C116 0.0233(18) 0.0180(17) 0.031(2) -0.0112(15) -0.0065(16) 0.0002(14)
C117 0.027(2) 0.0237(18) 0.034(2) -0.0147(16) -0.0027(16) -0.0020(15)
C118 0.0257(19) 0.0217(18) 0.035(2) -0.0117(16) 0.0041(16) 0.0005(15)
C119 0.0199(18) 0.0186(17) 0.034(2) -0.0096(16) -0.0008(16) -0.0017(14)
C120 0.0209(18) 0.0257(18) 0.031(2) -0.0140(16) -0.0056(15) 0.0029(15)
C121 0.028(2) 0.0287(19) 0.031(2) -0.0106(16) -0.0065(16) -0.0014(16)
C122 0.026(2) 0.030(2) 0.045(2) -0.0187(18) -0.0079(17) -0.0013(16)
C123 0.029(2) 0.031(2) 0.036(2) -0.0195(18) -0.0063(17) 0.0020(16)
C124 0.030(2) 0.0282(20) 0.034(2) -0.0127(17) -0.0045(17) 0.0038(16)
C125 0.0215(18) 0.0238(18) 0.039(2) -0.0159(17) -0.0026(16) 0.0002(15)
C126 0.036(2) 0.027(2) 0.039(2) -0.0157(17) -0.0088(19) 0.0028(17)
C127 0.040(2) 0.027(2) 0.039(2) -0.0141(18) -0.0126(19) 0.0037(17)
C128 0.042(2) 0.030(2) 0.039(2) -0.0133(18) -0.0137(19) 0.0013(18)
C129 0.044(2) 0.030(2) 0.038(2) -0.0175(18) -0.0115(19) 0.0044(18)
C130 0.042(2) 0.045(3) 0.055(3) -0.021(2) -0.017(2) 0.006(2)
C131 0.061(3) 0.074(4) 0.045(3) -0.002(3) -0.015(3) 0.000(3)
C132 0.045(3) 0.064(3) 0.050(3) -0.010(2) -0.014(2) -0.005(2)
C133 0.111(6) 0.116(6) 0.175(8) -0.077(6) 0.065(6) -0.021(5)
C134 0.091(5) 0.162(7) 0.064(4) -0.026(5) 0.007(4) -0.014(5)
C135 0.067(4) 0.116(6) 0.153(7) -0.058(5) -0.036(5) 0.022(4)
C136 0.089(5) 0.155(7) 0.091(5) -0.055(5) -0.021(4) 0.023(5)
C137 0.145(8) 0.242(11) 0.109(7) -0.085(7) 0.007(6) -0.043(8)
C138 0.288 0.398 0.198 -0.203 0.079 -0.199
C139 0.115 1.217 0.075 -0.151 -0.041 0.003
C140 0.283(14) 0.163(9) 0.365(17) -0.137(11) -0.279(14) 0.084(9)
C141 0.187(11) 0.099(7) 0.397(19) 0.070(9) 0.114(12) 0.023(7)
C142 0.300 0.056 0.134 -0.039 -0.147 0.051
C143 0.312 0.077 0.566 0.137 0.306 0.098
C144 0.148(7) 0.053(4) 0.185(8) -0.011(4) 0.056(6) 0.020(4)
Co1 0.0197(2) 0.0228(2) 0.0272(3) -0.0117(2) -0.0046(2) 0.00019(19)
Co2 0.0195(2) 0.0213(2) 0.0314(3) -0.0119(2) -0.0052(2) -0.00088(19)
N1 0.0223(15) 0.0246(15) 0.0284(16) -0.0144(13) -0.0062(12) 0.0001(12)
N2 0.0208(15) 0.0239(15) 0.0284(16) -0.0112(13) -0.0064(12) -0.0004(12)
N3 0.047(2) 0.052(2) 0.049(2) -0.0233(18) -0.0167(18) 0.0201(17)
N4 0.0232(15) 0.0217(15) 0.0260(16) -0.0102(13) -0.0046(13) 0.0000(12)
N5 0.0227(15) 0.0224(15) 0.0267(16) -0.0122(13) -0.0050(13) 0.0018(12)
N6 0.047(2) 0.048(2) 0.056(2) -0.0176(19) -0.0213(19) 0.0081(18)
N7 0.0263(16) 0.0295(16) 0.0283(17) -0.0139(14) -0.0043(13) 0.0033(13)
N8 0.0199(15) 0.0243(15) 0.0305(17) -0.0123(14) -0.0057(13) -0.0007(12)
N9 0.095(3) 0.062(3) 0.062(3) -0.037(2) -0.032(2) 0.003(2)
N10 0.0216(15) 0.0243(15) 0.0317(17) -0.0124(13) -0.0067(13) 0.0002(12)
N11 0.0226(15) 0.0210(15) 0.0350(17) -0.0126(13) -0.0104(13) 0.0006(12)
N12 0.0282(18) 0.043(2) 0.048(2) -0.0254(17) -0.0036(15) -0.0068(15)
N13 0.0269(16) 0.0276(16) 0.0338(18) -0.0121(14) -0.0077(14) -0.0007(13)
N14 0.0170(14) 0.0225(15) 0.0329(17) -0.0110(13) -0.0049(12) -0.0021(12)
N15 0.422(15) 0.158(7) 0.054(4) 0.045(4) -0.073(6) -0.188(9)
N16 0.0231(15) 0.0228(15) 0.0311(17) -0.0129(13) -0.0042(13) -0.0016(12)
N17 0.0219(15) 0.0181(14) 0.0316(17) -0.0092(13) -0.0038(13) -0.0009(12)
N18 0.055(3) 0.073(3) 0.046(2) -0.015(2) -0.021(2) 0.007(2)
C145 0.125(5) 0.077(4) 0.053(3) -0.031(3) -0.025(3) 0.012(3)
Cl1 0.207(2) 0.0802(11) 0.0649(10) -0.0238(8) -0.0076(12) 0.0071(12)
Cl2 0.1007(12) 0.0677(9) 0.0897(11) -0.0269(8) -0.0298(9) 0.0177(8)
Cl3 0.1429(16) 0.1086(13) 0.0736(10) -0.0455(9) -0.0316(10) -0.0071(11)

loop_
_atom_type_symbol
_atom_type_description
_atom_type_scat_dispersion_real
_atom_type_scat_dispersion_imag
_atom_type_scat_source
C C 0.0033 0.0016 'International Tables Vol C Tables 4.2.6.8 and 6.1.1.4'
H H 0.0000 0.0000 'International Tables Vol C Tables 4.2.6.8 and 6.1.1.4'
N N 0.0061 0.0033 'International Tables Vol C Tables 4.2.6.8 and 6.1.1.4'
Co Co 0.3494 0.9721 'International Tables Vol C Tables 4.2.6.8 and 6.1.1.4'
Cl Cl 0.1484 0.1585 'International Tables Vol C Tables 4.2.6.8 and 6.1.1.4'

loop_
_geom_angle_atom_site_label_1
_geom_angle_atom_site_label_2
_geom_angle_atom_site_label_3
_geom_angle
N1 C1 C2 111.9(3)
N1 C1 H1 124.1
C2 C1 H1 124.1
C3 C2 C1 106.4(3)
C3 C2 H2 126.8
C1 C2 H2 126.8
C2 C3 C4 108.0(3)
C2 C3 H3 126.0
C4 C3 H3 126.0
C5 C4 N1 123.8(3)
C5 C4 C3 128.2(3)
N1 C4 C3 107.8(3)
C4 C5 C6 125.4(3)
C4 C5 C10 117.2(3)
C6 C5 C10 117.4(3)
C5 C6 N2 124.1(3)
C5 C6 C7 127.6(3)
N2 C6 C7 108.2(3)
C8 C7 C6 107.0(3)
C8 C7 H7 126.5
C6 C7 H7 126.5
C7 C8 C9 106.8(3)
C7 C8 H8 126.6
C9 C8 H8 126.6
N2 C9 C8 111.3(3)
N2 C9 H9 124.3
C8 C9 H9 124.3
C15 C10 C11 118.1(3)
C15 C10 C5 120.9(3)
C11 C10 C5 121.0(3)
C12 C11 C10 120.5(3)
C12 C11 H11 119.7
C10 C11 H11 119.7
C11 C12 C13 121.1(3)
C11 C12 H12 119.4
C13 C12 H12 119.4
C12 C13 C14 118.5(3)
C12 C13 C16 122.5(3)
C14 C13 C16 119.0(3)
C15 C14 C13 120.7(3)
C15 C14 H14 119.7
C13 C14 H14 119.7
C14 C15 C10 121.1(3)
C14 C15 H15 119.5
C10 C15 H15 119.5
C17 C16 C13 176.7(4)
C16 C17 C18 178.8(4)
C19 C18 C22 117.0(3)
C19 C18 C17 121.2(3)
C22 C18 C17 121.8(3)
C18 C19 C20 119.5(4)
C18 C19 H19 120.3
C20 C19 H19 120.3
N3 C20 C19 123.4(4)
N3 C20 H20 118.3
C19 C20 H20 118.3
N3 C21 C22 123.1(4)
N3 C21 H21 118.5
C22 C21 H21 118.5
C21 C22 C18 120.2(4)
C21 C22 H22 119.9
C18 C22 H22 119.9
N4 C23 C24 111.3(3)
N4 C23 H23 124.3
C24 C23 H23 124.3
C25 C24 C23 106.6(3)
C25 C24 H24 126.7
C23 C24 H24 126.7
C24 C25 C26 107.2(3)
C24 C25 H25 126.4
C26 C25 H25 126.4
C27 C26 N4 124.1(3)
C27 C26 C25 127.4(3)
N4 C26 C25 108.4(3)
C28 C27 C26 125.7(3)
C28 C27 C32 117.1(3)
C26 C27 C32 117.1(3)
C27 C28 N5 123.7(3)
C27 C28 C29 127.7(3)
N5 C28 C29 108.5(3)
C30 C29 C28 107.1(3)
C30 C29 H29 126.5
C28 C29 H29 126.5
C29 C30 C31 107.1(3)
C29 C30 H30 126.5
C31 C30 H30 126.5
N5 C31 C30 111.1(3)
N5 C31 H31 124.4
C30 C31 H31 124.4
C33 C32 C37 118.9(3)
C33 C32 C27 119.4(3)
C37 C32 C27 121.7(3)
C34 C33 C32 121.2(3)
C34 C33 H33 119.4
C32 C33 H33 119.4
C33 C34 C35 120.5(3)
C33 C34 H34 119.8
C35 C34 H34 119.8
C34 C35 C36 118.5(3)
C34 C35 C38 117.5(3)
C36 C35 C38 124.0(3)
C37 C36 C35 120.4(3)
C37 C36 H36 119.8
C35 C36 H36 119.8
C36 C37 C32 120.5(3)
C36 C37 H37 119.8
C32 C37 H37 119.8
C39 C38 C35 171.0(4)
C38 C39 C40 176.0(4)
C44 C40 C41 116.5(3)
C44 C40 C39 123.2(3)
C41 C40 C39 120.3(3)
C42 C41 C40 119.7(4)
C42 C41 H41 120.1
C40 C41 H41 120.1
N6 C42 C41 124.0(4)
N6 C42 H42 118.0
C41 C42 H42 118.0
N6 C43 C44 124.1(4)
N6 C43 H43 117.9
C44 C43 H43 117.9
C40 C44 C43 119.3(4)
C40 C44 H44 120.3
C43 C44 H44 120.3
N7 C45 C46 111.7(3)
N7 C45 H45 124.2
C46 C45 H45 124.2
C47 C46 C45 106.6(3)
C47 C46 H46 126.7
C45 C46 H46 126.7
C46 C47 C48 107.4(3)
C46 C47 H47 126.3
C48 C47 H47 126.3
C49 C48 N7 123.7(3)
C49 C48 C47 127.9(3)
N7 C48 C47 108.2(3)
C48 C49 C50 126.3(3)
C48 C49 C54 116.9(3)
C50 C49 C54 116.8(3)
N8 C50 C49 123.4(3)
N8 C50 C51 108.7(3)
C49 C50 C51 127.9(3)
C52 C51 C50 107.2(3)
C52 C51 H51 126.4
C50 C51 H51 126.4
C51 C52 C53 106.1(3)
C51 C52 H52 127.0
C53 C52 H52 127.0
N8 C53 C52 111.5(3)
N8 C53 H53 124.2
C52 C53 H53 124.2
C59 C54 C55 119.9(4)
C59 C54 C49 119.2(3)
C55 C54 C49 120.8(4)
C56 C55 C54 119.0(5)
C56 C55 H55 120.5
C54 C55 H55 120.5
C57 C56 C55 121.0(5)
C57 C56 H56 119.5
C55 C56 H56 119.5
C56 C57 C58 119.8(4)
C56 C57 C60 119.4(5)
C58 C57 C60 120.8(5)
C57 C58 C59 120.1(5)
C57 C58 H58 120.0
C59 C58 H58 120.0
C54 C59 C58 120.2(4)
C54 C59 H59 119.9
C58 C59 H59 119.9
C61 C60 C57 177.3(5)
C60 C61 C62 176.3(5)
C63 C62 C66 118.4(4)
C63 C62 C61 119.4(4)
C66 C62 C61 122.2(4)
C62 C63 C64 118.9(4)
C62 C63 H63 120.6
C64 C63 H63 120.6
N9 C64 C63 123.1(5)
N9 C64 H64 118.4
C63 C64 H64 118.4
N9 C65 C66 123.8(4)
N9 C65 H65 118.1
C66 C65 H65 118.1
C65 C66 C62 118.6(4)
C65 C66 H66 120.7
C62 C66 H66 120.7
N10 C67 C68 111.0(3)
N10 C67 H67 124.5
C68 C67 H67 124.5
C69 C68 C67 107.0(3)
C69 C68 H68 126.5
C67 C68 H68 126.5
C68 C69 C70 107.0(3)
C68 C69 H69 126.5
C70 C69 H69 126.5
C71 C70 N10 124.4(3)
C71 C70 C69 127.6(3)
N10 C70 C69 107.9(3)
C70 C71 C72 124.4(3)
C70 C71 C76 119.9(3)
C72 C71 C76 115.7(3)
C71 C72 N11 124.9(3)
C71 C72 C73 127.2(3)
N11 C72 C73 107.9(3)
C74 C73 C72 107.6(3)
C74 C73 H73 126.2
C72 C73 H73 126.2
C73 C74 C75 106.5(3)
C73 C74 H74 126.8
C75 C74 H74 126.8
N11 C75 C74 111.9(3)
N11 C75 H75 124.1
C74 C75 H75 124.1
C81 C76 C77 119.1(3)
C81 C76 C71 121.5(3)
C77 C76 C71 119.3(3)
C78 C77 C76 120.1(3)
C78 C77 H77 120.0
C76 C77 H77 120.0
C77 C78 C79 120.9(3)
C77 C78 H78 119.6
C79 C78 H78 119.6
C78 C79 C80 119.0(3)
C78 C79 C82 118.0(3)
C80 C79 C82 122.9(3)
C81 C80 C79 120.2(3)
C81 C80 H80 119.9
C79 C80 H80 119.9
C80 C81 C76 120.8(3)
C80 C81 H81 119.6
C76 C81 H81 119.6
C83 C82 C79 172.1(4)
C82 C83 C84 175.6(4)
C85 C84 C88 117.0(3)
C85 C84 C83 122.0(3)
C88 C84 C83 121.0(3)
C86 C85 C84 119.3(3)
C86 C85 H85 120.3
C84 C85 H85 120.3
N12 C86 C85 124.3(3)
N12 C86 H86 117.9
C85 C86 H86 117.9
N12 C87 C88 124.8(4)
N12 C87 H87 117.6
C88 C87 H87 117.6
C87 C88 C84 118.8(4)
C87 C88 H88 120.6
C84 C88 H88 120.6
N13 C89 C90 111.1(3)
N13 C89 H89 124.5
C90 C89 H89 124.5
C91 C90 C89 106.7(3)
C91 C90 H90 126.7
C89 C90 H90 126.7
C90 C91 C92 107.2(4)
C90 C91 H91 126.4
C92 C91 H91 126.4
N13 C92 C93 123.9(3)
N13 C92 C91 108.5(3)
C93 C92 C91 127.6(3)
C92 C93 C94 125.2(3)
C92 C93 C98 118.3(3)
C94 C93 C98 116.5(3)
N14 C94 C93 124.4(3)
N14 C94 C95 108.2(3)
C93 C94 C95 127.2(3)
C96 C95 C94 107.5(3)
C96 C95 H95 126.3
C94 C95 H95 126.3
C95 C96 C97 106.7(3)
C95 C96 H96 126.7
C97 C96 H96 126.7
N14 C97 C96 110.7(3)
N14 C97 H97 124.7
C96 C97 H97 124.7
C103 C98 C99 119.9(4)
C103 C98 C93 119.8(3)
C99 C98 C93 120.3(3)
C100 C99 C98 120.0(4)
C100 C99 H99 120.0
C98 C99 H99 120.0
C99 C100 C101 119.9(4)
C99 C100 H100 120.0
C101 C100 H100 120.0
C102 C101 C100 119.6(4)
C102 C101 C104 119.3(4)
C100 C101 C104 121.0(4)
C103 C102 C101 120.3(4)
C103 C102 H102 119.9
C101 C102 H102 119.9
C98 C103 C102 120.3(4)
C98 C103 H103 119.9
C102 C103 H103 119.9
C105 C104 C101 177.1(5)
C104 C105 C106 176.1(6)
C107 C106 C110 118.9(5)
C107 C106 C105 120.7(5)
C110 C106 C105 120.3(5)
C108 C107 C106 121.4(7)
C108 C107 H107 119.3
C106 C107 H107 119.3
C107 C108 N15 119.9(9)
C107 C108 H108 120.0
N15 C108 H108 120.0
N15 C109 C110 124.0(7)
N15 C109 H109 118.0
C110 C109 H109 118.0
C109 C110 C106 117.4(7)
C109 C110 H110 121.3
C106 C110 H110 121.3
N16 C111 C112 111.7(3)
N16 C111 H111 124.1
C112 C111 H111 124.1
C113 C112 C111 106.6(3)
C113 C112 H112 126.7
C111 C112 H112 126.7
C112 C113 C114 107.5(3)
C112 C113 H113 126.2
C114 C113 H113 126.2
C115 C114 N16 123.6(3)
C115 C114 C113 128.1(3)
N16 C114 C113 108.2(3)
C114 C115 C116 125.3(3)
C114 C115 C120 117.9(3)
C116 C115 C120 116.7(3)
C115 C116 N17 123.7(3)
C115 C116 C117 128.3(3)
N17 C116 C117 108.0(3)
C118 C117 C116 107.4(3)
C118 C117 H117 126.3
C116 C117 H117 126.3
C117 C118 C119 107.1(3)
C117 C118 H118 126.4
C119 C118 H118 126.4
N17 C119 C118 111.0(3)
N17 C119 H119 124.5
C118 C119 H119 124.5
C125 C120 C121 118.5(3)
C125 C120 C115 119.9(3)
C121 C120 C115 121.6(3)
C122 C121 C120 120.5(3)
C122 C121 H121 119.8
C120 C121 H121 119.8
C121 C122 C123 120.6(3)
C121 C122 H122 119.7
C123 C122 H122 119.7
C124 C123 C122 118.5(3)
C124 C123 C126 119.4(3)
C122 C123 C126 122.1(3)
C125 C124 C123 120.9(3)
C125 C124 H124 119.5
C123 C124 H124 119.5
C124 C125 C120 121.0(3)
C124 C125 H125 119.5
C120 C125 H125 119.5
C127 C126 C123 175.6(4)
C126 C127 C128 178.1(5)
C132 C128 C129 117.3(4)
C132 C128 C127 120.6(4)
C129 C128 C127 122.1(4)
C130 C129 C128 118.6(4)
C130 C129 H129 120.7
C128 C129 H129 120.7
N18 C130 C129 124.6(4)
N18 C130 H130 117.7
C129 C130 H130 117.7
N18 C131 C132 124.3(5)
N18 C131 H131 117.8
C132 C131 H131 117.8
C128 C132 C131 119.0(4)
C128 C132 H132 120.5
C131 C132 H132 120.5
C134 C133 H13A 109.5
C134 C133 H13B 109.5
H13A C133 H13B 109.5
C134 C133 H13C 109.5
H13A C133 H13C 109.5
H13B C133 H13C 109.5
C133 C134 C135 114.7(6)
C133 C134 H13D 108.6
C135 C134 H13D 108.6
C133 C134 H13E 108.6
C135 C134 H13E 108.6
H13D C134 H13E 107.6
C136 C135 C134 110.2(7)
C136 C135 H13F 109.6
C134 C135 H13F 109.6
C136 C135 H13G 109.6
C134 C135 H13G 109.6
H13F C135 H13G 108.1
C137 C136 C135 113.9(6)
C137 C136 H13H 108.8
C135 C136 H13H 108.8
C137 C136 H13I 108.8
C135 C136 H13I 108.8
H13H C136 H13I 107.7
C136 C137 C138 115.7(6)
C136 C137 H13J 108.4
C138 C137 H13J 108.4
C136 C137 H13K 108.4
C138 C137 H13K 108.4
H13J C137 H13K 107.4
C137 C138 H13L 109.6
C137 C138 H13M 109.7
H13L C138 H13M 109.5
C137 C138 H13N 109.1
H13L C138 H13N 109.5
H13M C138 H13N 109.5
C140 C139 H13O 109.5
C140 C139 H13P 110.3
H13O C139 H13P 109.5
C140 C139 H13Q 108.6
H13O C139 H13Q 109.5
H13P C139 H13Q 109.5
C139 C140 C141 150.7(12)
C139 C140 H14A 99.0
C141 C140 H14A 99.0
C139 C140 H14B 99.0
C141 C140 H14B 99.0
H14A C140 H14B 103.9
C140 C141 C142 139.7(9)
C140 C141 H14C 102.1
C142 C141 H14C 102.1
C140 C141 H14D 102.1
C142 C141 H14D 102.1
H14C C141 H14D 104.8
C141 C142 C143 141.9(5)
C141 C142 H14E 100.5
C143 C142 H14E 101.9
C141 C142 H14F 101.6
C143 C142 H14F 101.9
H14E C142 H14F 104.7
C144 C143 C142 129.0(4)
C144 C143 H14G 104.8
C142 C143 H14G 105.2
C144 C143 H14H 104.8
C142 C143 H14H 105.2
H14G C143 H14H 105.9
C143 C144 H14I 109.5
C143 C144 H14J 109.5
H14I C144 H14J 109.5
C143 C144 H14K 109.5
H14I C144 H14K 109.5
H14J C144 H14K 109.5
N8 Co1 N5 87.18(11)
N8 Co1 N1 88.92(11)
N5 Co1 N1 175.40(11)
N8 Co1 N2 178.13(11)
N5 Co1 N2 91.12(11)
N1 Co1 N2 92.82(11)
N8 Co1 N7 92.47(11)
N5 Co1 N7 91.17(12)
N1 Co1 N7 86.57(11)
N2 Co1 N7 88.35(11)
N8 Co1 N4 91.68(11)
N5 Co1 N4 92.47(11)
N1 Co1 N4 90.08(11)
N2 Co1 N4 87.61(11)
N7 Co1 N4 174.61(11)
N17 Co2 N13 176.89(11)
N17 Co2 N11 91.67(12)
N13 Co2 N11 86.41(12)
N17 Co2 N16 91.75(11)
N13 Co2 N16 90.35(12)
N11 Co2 N16 174.58(12)
N17 Co2 N14 89.32(11)
N13 Co2 N14 93.09(12)
N11 Co2 N14 88.86(11)
N16 Co2 N14 86.99(11)
N17 Co2 N10 87.30(11)
N13 Co2 N10 90.32(12)
N11 Co2 N10 92.20(11)
N16 Co2 N10 92.15(11)
N14 Co2 N10 176.49(12)
C1 N1 C4 106.0(3)
C1 N1 Co1 127.4(2)
C4 N1 Co1 126.6(2)
C9 N2 C6 106.6(3)
C9 N2 Co1 126.3(2)
C6 N2 Co1 126.0(2)
C20 N3 C21 116.8(3)
C23 N4 C26 106.5(3)
C23 N4 Co1 127.2(2)
C26 N4 Co1 126.2(2)
C31 N5 C28 106.2(3)
C31 N5 Co1 126.7(2)
C28 N5 Co1 127.1(2)
C43 N6 C42 116.3(4)
C45 N7 C48 106.1(3)
C45 N7 Co1 127.9(2)
C48 N7 Co1 125.2(2)
C53 N8 C50 106.5(3)
C53 N8 Co1 126.7(2)
C50 N8 Co1 126.4(2)
C64 N9 C65 117.3(4)
C67 N10 C70 107.1(3)
C67 N10 Co2 125.9(2)
C70 N10 Co2 127.1(2)
C75 N11 C72 106.2(3)
C75 N11 Co2 127.0(2)
C72 N11 Co2 126.8(2)
C87 N12 C86 115.9(3)
C89 N13 C92 106.5(3)
C89 N13 Co2 126.4(2)
C92 N13 Co2 126.9(2)
C97 N14 C94 106.9(3)
C97 N14 Co2 126.4(2)
C94 N14 Co2 125.9(2)
C109 N15 C108 118.0(6)
C111 N16 C114 105.9(3)
C111 N16 Co2 126.7(2)
C114 N16 Co2 127.4(2)
C119 N17 C116 106.4(3)
C119 N17 Co2 125.7(2)
C116 N17 Co2 127.5(2)
C131 N18 C130 116.1(4)
Cl2 C145 Cl1 111.7(4)
Cl2 C145 Cl3 110.6(3)
Cl1 C145 Cl3 110.0(3)
Cl2 C145 H145 108.1
Cl1 C145 H145 108.1
Cl3 C145 H145 108.1

loop_
_geom_bond_atom_site_label_1
_geom_bond_atom_site_label_2
_geom_bond_distance
C1 N1 1.341(4)
C1 C2 1.397(5)
C1 H1 0.9500
C2 C3 1.361(5)
C2 H2 0.9500
C3 C4 1.421(5)
C3 H3 0.9500
C4 C5 1.391(5)
C4 N1 1.404(4)
C5 C6 1.397(4)
C5 C10 1.489(4)
C6 N2 1.402(4)
C6 C7 1.425(5)
C7 C8 1.367(5)
C7 H7 0.9500
C8 C9 1.409(4)
C8 H8 0.9500
C9 N2 1.331(4)
C9 H9 0.9500
C10 C15 1.393(5)
C10 C11 1.400(5)
C11 C12 1.379(5)
C11 H11 0.9500
C12 C13 1.389(5)
C12 H12 0.9500
C13 C14 1.392(5)
C13 C16 1.442(5)
C14 C15 1.379(5)
C14 H14 0.9500
C15 H15 0.9500
C16 C17 1.202(5)
C17 C18 1.441(5)
C18 C19 1.378(5)
C18 C22 1.384(5)
C19 C20 1.388(5)
C19 H19 0.9500
C20 N3 1.333(5)
C20 H20 0.9500
C21 N3 1.338(5)
C21 C22 1.375(5)
C21 H21 0.9500
C22 H22 0.9500
C23 N4 1.331(4)
C23 C24 1.405(4)
C23 H23 0.9500
C24 C25 1.368(5)
C24 H24 0.9500
C25 C26 1.415(5)
C25 H25 0.9500
C26 C27 1.392(4)
C26 N4 1.396(4)
C27 C28 1.391(5)
C27 C32 1.503(4)
C28 N5 1.397(4)
C28 C29 1.426(4)
C29 C30 1.354(5)
C29 H29 0.9500
C30 C31 1.412(5)
C30 H30 0.9500
C31 N5 1.338(4)
C31 H31 0.9500
C32 C33 1.385(4)
C32 C37 1.387(5)
C33 C34 1.369(4)
C33 H33 0.9500
C34 C35 1.395(5)
C34 H34 0.9500
C35 C36 1.399(5)
C35 C38 1.436(5)
C36 C37 1.383(5)
C36 H36 0.9500
C37 H37 0.9500
C38 C39 1.196(5)
C39 C40 1.428(5)
C40 C44 1.367(5)
C40 C41 1.384(5)
C41 C42 1.377(6)
C41 H41 0.9500
C42 N6 1.319(5)
C42 H42 0.9500
C43 N6 1.309(5)
C43 C44 1.396(6)
C43 H43 0.9500
C44 H44 0.9500
C45 N7 1.342(4)
C45 C46 1.398(5)
C45 H45 0.9500
C46 C47 1.367(5)
C46 H46 0.9500
C47 C48 1.419(5)
C47 H47 0.9500
C48 C49 1.375(5)
C48 N7 1.399(4)
C49 C50 1.394(5)
C49 C54 1.511(5)
C50 N8 1.393(4)
C50 C51 1.417(5)
C51 C52 1.370(5)
C51 H51 0.9500
C52 C53 1.414(4)
C52 H52 0.9500
C53 N8 1.328(4)
C53 H53 0.9500
C54 C59 1.381(5)
C54 C55 1.395(6)
C55 C56 1.390(6)
C55 H55 0.9500
C56 C57 1.372(7)
C56 H56 0.9500
C57 C58 1.380(6)
C57 C60 1.453(6)
C58 C59 1.388(5)
C58 H58 0.9500
C59 H59 0.9500
C60 C61 1.181(5)
C61 C62 1.446(6)
C62 C63 1.375(6)
C62 C66 1.397(6)
C63 C64 1.390(6)
C63 H63 0.9500
C64 N9 1.326(6)
C64 H64 0.9500
C65 N9 1.346(6)
C65 C66 1.362(6)
C65 H65 0.9500
C66 H66 0.9500
C67 N10 1.337(4)
C67 C68 1.405(5)
C67 H67 0.9500
C68 C69 1.367(4)
C68 H68 0.9500
C69 C70 1.432(4)
C69 H69 0.9500
C70 C71 1.390(4)
C70 N10 1.395(4)
C71 C72 1.392(4)
C71 C76 1.488(4)
C72 N11 1.398(4)
C72 C73 1.432(5)
C73 C74 1.355(5)
C73 H73 0.9500
C74 C75 1.405(5)
C74 H74 0.9500
C75 N11 1.335(4)
C75 H75 0.9500
C76 C81 1.388(5)
C76 C77 1.394(5)
C77 C78 1.384(5)
C77 H77 0.9500
C78 C79 1.389(5)
C78 H78 0.9500
C79 C80 1.393(5)
C79 C82 1.438(5)
C80 C81 1.384(5)
C80 H80 0.9500
C81 H81 0.9500
C82 C83 1.193(5)
C83 C84 1.430(5)
C84 C85 1.392(5)
C84 C88 1.396(5)
C85 C86 1.371(5)
C85 H85 0.9500
C86 N12 1.336(5)
C86 H86 0.9500
C87 N12 1.328(5)
C87 C88 1.375(5)
C87 H87 0.9500
C88 H88 0.9500
C89 N13 1.342(4)
C89 C90 1.404(5)
C89 H89 0.9500
C90 C91 1.363(5)
C90 H90 0.9500
C91 C92 1.421(5)
C91 H91 0.9500
C92 N13 1.387(4)
C92 C93 1.394(5)
C93 C94 1.401(5)
C93 C98 1.479(5)
C94 N14 1.392(4)
C94 C95 1.424(5)
C95 C96 1.366(5)
C95 H95 0.9500
C96 C97 1.413(4)
C96 H96 0.9500
C97 N14 1.346(4)
C97 H97 0.9500
C98 C103 1.384(5)
C98 C99 1.401(5)
C99 C100 1.387(5)
C99 H99 0.9500
C100 C101 1.404(6)
C100 H100 0.9500
C101 C102 1.392(6)
C101 C104 1.440(6)
C102 C103 1.387(5)
C102 H102 0.9500
C103 H103 0.9500
C104 C105 1.189(6)
C105 C106 1.438(6)
C106 C107 1.385(8)
C106 C110 1.388(7)
C107 C108 1.341(8)
C107 H107 0.9500
C108 N15 1.384(12)
C108 H108 0.9500
C109 N15 1.340(12)
C109 C110 1.366(8)
C109 H109 0.9500
C110 H110 0.9500
C111 N16 1.341(4)
C111 C112 1.397(5)
C111 H111 0.9500
C112 C113 1.365(5)
C112 H112 0.9500
C113 C114 1.416(5)
C113 H113 0.9500
C114 C115 1.390(5)
C114 N16 1.405(4)
C115 C116 1.395(4)
C115 C120 1.499(4)
C116 N17 1.403(4)
C116 C117 1.417(5)
C117 C118 1.366(5)
C117 H117 0.9500
C118 C119 1.396(5)
C118 H118 0.9500
C119 N17 1.345(4)
C119 H119 0.9500
C120 C125 1.395(5)
C120 C121 1.400(5)
C121 C122 1.385(5)
C121 H121 0.9500
C122 C123 1.402(5)
C122 H122 0.9500
C123 C124 1.390(5)
C123 C126 1.444(5)
C124 C125 1.378(5)
C124 H124 0.9500
C125 H125 0.9500
C126 C127 1.189(5)
C127 C128 1.437(5)
C128 C132 1.387(6)
C128 C129 1.395(5)
C129 C130 1.386(5)
C129 H129 0.9500
C130 N18 1.330(5)
C130 H130 0.9500
C131 N18 1.323(6)
C131 C132 1.392(6)
C131 H131 0.9500
C132 H132 0.9500
C133 C134 1.437(9)
C133 H13A 0.9800
C133 H13B 0.9800
C133 H13C 0.9800
C134 C135 1.551(9)
C134 H13D 0.9900
C134 H13E 0.9900
C135 C136 1.532(9)
C135 H13F 0.9900
C135 H13G 0.9900
C136 C137 1.531(10)
C136 H13H 0.9900
C136 H13I 0.9900
C137 C138 1.544(8)
C137 H13J 0.9900
C137 H13K 0.9900
C138 H13L 0.9800
C138 H13M 0.9800
C138 H13N 0.9800
C139 C140 1.251(14)
C139 H13O 0.9800
C139 H13P 0.9800
C139 H13Q 0.9800
C140 C141 1.318(13)
C140 H14A 0.9900
C140 H14B 0.9900
C141 C142 1.407(12)
C141 H14C 0.9900
C141 H14D 0.9900
C142 C143 1.5180
C142 H14E 0.9900
C142 H14F 0.9900
C143 C144 1.286(7)
C143 H14G 0.9900
C143 H14H 0.9900
C144 H14I 0.9800
C144 H14J 0.9800
C144 H14K 0.9800
Co1 N8 1.931(3)
Co1 N5 1.932(3)
Co1 N1 1.933(3)
Co1 N2 1.937(3)
Co1 N7 1.948(3)
Co1 N4 1.955(3)
Co2 N17 1.931(3)
Co2 N13 1.932(3)
Co2 N11 1.933(3)
Co2 N16 1.943(3)
Co2 N14 1.943(3)
Co2 N10 1.945(3)
C145 Cl2 1.740(6)
C145 Cl1 1.751(6)
C145 Cl3 1.769(6)
C145 H145 1.0000

loop_
_geom_torsion_atom_site_label_1
_geom_torsion_atom_site_label_2
_geom_torsion_atom_site_label_3
_geom_torsion_atom_site_label_4
_geom_torsion
N1 C1 C2 C3 -0.6(4)
C1 C2 C3 C4 0.0(4)
C2 C3 C4 C5 175.2(3)
C2 C3 C4 N1 0.6(4)
N1 C4 C5 C6 3.1(5)
C3 C4 C5 C6 -170.7(3)
N1 C4 C5 C10 -176.9(3)
C3 C4 C5 C10 9.3(5)
C4 C5 C6 N2 -1.2(5)
C10 C5 C6 N2 178.8(3)
C4 C5 C6 C7 -177.7(3)
C10 C5 C6 C7 2.3(5)
C5 C6 C7 C8 177.8(3)
N2 C6 C7 C8 0.9(4)
C6 C7 C8 C9 -0.9(4)
C7 C8 C9 N2 0.7(4)
C4 C5 C10 C15 -122.2(4)
C6 C5 C10 C15 57.8(4)
C4 C5 C10 C11 58.8(5)
C6 C5 C10 C11 -121.2(4)
C15 C10 C11 C12 -0.7(5)
C5 C10 C11 C12 178.3(3)
C10 C11 C12 C13 0.9(6)
C11 C12 C13 C14 -0.8(6)
C11 C12 C13 C16 -179.0(4)
C12 C13 C14 C15 0.4(5)
C16 C13 C14 C15 178.8(3)
C13 C14 C15 C10 -0.3(5)
C11 C10 C15 C14 0.4(5)
C5 C10 C15 C14 -178.6(3)
C12 C13 C16 C17 173(7)
C14 C13 C16 C17 -5(8)
C13 C16 C17 C18 14(29)
C16 C17 C18 C19 155(24)
C16 C17 C18 C22 -24(24)
C22 C18 C19 C20 0.9(6)
C17 C18 C19 C20 -178.4(4)
C18 C19 C20 N3 -0.8(7)
N3 C21 C22 C18 -0.2(6)
C19 C18 C22 C21 -0.5(6)
C17 C18 C22 C21 178.8(4)
N4 C23 C24 C25 -1.0(4)
C23 C24 C25 C26 0.3(4)
C24 C25 C26 C27 178.0(3)
C24 C25 C26 N4 0.4(3)
N4 C26 C27 C28 2.3(5)
C25 C26 C27 C28 -174.9(3)
N4 C26 C27 C32 178.5(3)
C25 C26 C27 C32 1.2(5)
C26 C27 C28 N5 -0.5(5)
C32 C27 C28 N5 -176.7(3)
C26 C27 C28 C29 175.3(3)
C32 C27 C28 C29 -0.8(5)
C27 C28 C29 C30 -175.0(3)
N5 C28 C29 C30 1.3(4)
C28 C29 C30 C31 -1.0(4)
C29 C30 C31 N5 0.4(4)
C28 C27 C32 C33 78.6(4)
C26 C27 C32 C33 -97.8(4)
C28 C27 C32 C37 -101.5(4)
C26 C27 C32 C37 82.0(4)
C37 C32 C33 C34 -0.7(5)
C27 C32 C33 C34 179.1(3)
C32 C33 C34 C35 0.7(5)
C33 C34 C35 C36 0.0(5)
C33 C34 C35 C38 -179.2(3)
C34 C35 C36 C37 -0.8(6)
C38 C35 C36 C37 178.4(4)
C35 C36 C37 C32 0.7(6)
C33 C32 C37 C36 0.0(6)
C27 C32 C37 C36 -179.8(3)
C34 C35 C38 C39 3(3)
C36 C35 C38 C39 -176(2)
C35 C38 C39 C40 -11(8)
C38 C39 C40 C44 148(6)
C38 C39 C40 C41 -30(6)
C44 C40 C41 C42 -0.5(6)
C39 C40 C41 C42 178.1(4)
C40 C41 C42 N6 0.6(8)
C41 C40 C44 C43 -0.3(6)
C39 C40 C44 C43 -178.8(4)
N6 C43 C44 C40 1.1(7)
N7 C45 C46 C47 -0.8(5)
C45 C46 C47 C48 1.6(5)
C46 C47 C48 C49 175.2(4)
C46 C47 C48 N7 -1.9(5)
N7 C48 C49 C50 0.5(6)
C47 C48 C49 C50 -176.2(4)
N7 C48 C49 C54 -178.3(3)
C47 C48 C49 C54 5.0(6)
C48 C49 C50 N8 -6.0(6)
C54 C49 C50 N8 172.8(3)
C48 C49 C50 C51 177.1(4)
C54 C49 C50 C51 -4.1(5)
N8 C50 C51 C52 -1.3(4)
C49 C50 C51 C52 176.0(3)
C50 C51 C52 C53 1.1(4)
C51 C52 C53 N8 -0.6(4)
C48 C49 C54 C59 92.5(4)
C50 C49 C54 C59 -86.5(4)
C48 C49 C54 C55 -85.5(5)
C50 C49 C54 C55 95.6(5)
C59 C54 C55 C56 1.2(7)
C49 C54 C55 C56 179.1(4)
C54 C55 C56 C57 -0.6(7)
C55 C56 C57 C58 0.7(7)
C55 C56 C57 C60 -179.8(4)
C56 C57 C58 C59 -1.3(7)
C60 C57 C58 C59 179.2(4)
C55 C54 C59 C58 -1.8(6)
C49 C54 C59 C58 -179.7(4)
C57 C58 C59 C54 1.9(6)
C56 C57 C60 C61 -93(13)
C58 C57 C60 C61 86(13)
C57 C60 C61 C62 10(21)
C60 C61 C62 C63 -17(10)
C60 C61 C62 C66 163(9)
C66 C62 C63 C64 0.6(8)
C61 C62 C63 C64 -178.7(5)
C62 C63 C64 N9 -1.9(9)
N9 C65 C66 C62 -0.6(8)
C63 C62 C66 C65 0.5(7)
C61 C62 C66 C65 179.8(5)
N10 C67 C68 C69 0.0(4)
C67 C68 C69 C70 -0.5(4)
C68 C69 C70 C71 176.8(3)
C68 C69 C70 N10 0.8(4)
N10 C70 C71 C72 0.1(5)
C69 C70 C71 C72 -175.2(3)
N10 C70 C71 C76 179.5(3)
C69 C70 C71 C76 4.2(5)
C70 C71 C72 N11 2.5(5)
C76 C71 C72 N11 -177.0(3)
C70 C71 C72 C73 179.8(3)
C76 C71 C72 C73 0.4(5)
C71 C72 C73 C74 -176.0(3)
N11 C72 C73 C74 1.7(4)
C72 C73 C74 C75 -1.5(4)
C73 C74 C75 N11 0.7(4)
C70 C71 C76 C81 66.4(4)
C72 C71 C76 C81 -114.2(4)
C70 C71 C76 C77 -117.9(4)
C72 C71 C76 C77 61.6(4)
C81 C76 C77 C78 1.1(5)
C71 C76 C77 C78 -174.8(3)
C76 C77 C78 C79 0.3(5)
C77 C78 C79 C80 -1.3(5)
C77 C78 C79 C82 -177.1(3)
C78 C79 C80 C81 1.0(5)
C82 C79 C80 C81 176.6(3)
C79 C80 C81 C76 0.4(5)
C77 C76 C81 C80 -1.4(5)
C71 C76 C81 C80 174.3(3)
C78 C79 C82 C83 27(3)
C80 C79 C82 C83 -149(3)
C79 C82 C83 C84 22(8)
C82 C83 C84 C85 -96(6)
C82 C83 C84 C88 83(6)
C88 C84 C85 C86 -0.9(5)
C83 C84 C85 C86 177.4(3)
C84 C85 C86 N12 0.8(6)
N12 C87 C88 C84 -1.4(6)
C85 C84 C88 C87 1.2(5)
C83 C84 C88 C87 -177.1(3)
N13 C89 C90 C91 -0.3(5)
C89 C90 C91 C92 -0.6(5)
C90 C91 C92 N13 1.3(4)
C90 C91 C92 C93 -177.3(4)
N13 C92 C93 C94 1.5(6)
C91 C92 C93 C94 179.9(4)
N13 C92 C93 C98 -178.5(3)
C91 C92 C93 C98 -0.1(6)
C92 C93 C94 N14 5.6(6)
C98 C93 C94 N14 -174.4(3)
C92 C93 C94 C95 -168.5(3)
C98 C93 C94 C95 11.5(5)
N14 C94 C95 C96 0.6(4)
C93 C94 C95 C96 175.5(3)
C94 C95 C96 C97 0.3(4)
C95 C96 C97 N14 -1.2(4)
C92 C93 C98 C103 -117.5(4)
C94 C93 C98 C103 62.5(5)
C92 C93 C98 C99 62.2(5)
C94 C93 C98 C99 -117.9(4)
C103 C98 C99 C100 0.3(6)
C93 C98 C99 C100 -179.3(4)
C98 C99 C100 C101 1.6(6)
C99 C100 C101 C102 -2.5(6)
C99 C100 C101 C104 174.1(4)
C100 C101 C102 C103 1.5(7)
C104 C101 C102 C103 -175.2(4)
C99 C98 C103 C102 -1.3(6)
C93 C98 C103 C102 178.3(4)
C101 C102 C103 C98 0.4(6)
C102 C101 C104 C105 77(12)
C100 C101 C104 C105 -99(12)
C101 C104 C105 C106 -26(18)
C104 C105 C106 C107 48(8)
C104 C105 C106 C110 -130(8)
C110 C106 C107 C108 2.9(12)
C105 C106 C107 C108 -175.2(8)
C106 C107 C108 N15 -7.2(14)
N15 C109 C110 C106 -2.8(12)
C107 C106 C110 C109 2.0(9)
C105 C106 C110 C109 -179.9(6)
N16 C111 C112 C113 -0.6(4)
C111 C112 C113 C114 0.3(4)
C112 C113 C114 C115 176.5(3)
C112 C113 C114 N16 0.0(4)
N16 C114 C115 C116 0.8(5)
C113 C114 C115 C116 -175.2(3)
N16 C114 C115 C120 178.2(3)
C113 C114 C115 C120 2.2(5)
C114 C115 C116 N17 -0.6(5)
C120 C115 C116 N17 -178.0(3)
C114 C115 C116 C117 -178.7(3)
C120 C115 C116 C117 4.0(5)
C115 C116 C117 C118 179.9(3)
N17 C116 C117 C118 1.6(4)
C116 C117 C118 C119 -1.0(4)
C117 C118 C119 N17 0.1(4)
C114 C115 C120 C125 -120.4(3)
C116 C115 C120 C125 57.2(4)
C114 C115 C120 C121 58.5(4)
C116 C115 C120 C121 -123.9(3)
C125 C120 C121 C122 1.1(5)
C115 C120 C121 C122 -177.8(3)
C120 C121 C122 C123 0.6(5)
C121 C122 C123 C124 -2.3(5)
C121 C122 C123 C126 177.2(3)
C122 C123 C124 C125 2.2(5)
C126 C123 C124 C125 -177.3(3)
C123 C124 C125 C120 -0.5(5)
C121 C120 C125 C124 -1.2(5)
C115 C120 C125 C124 177.8(3)
C124 C123 C126 C127 16(6)
C122 C123 C126 C127 -164(5)
C123 C126 C127 C128 -49(15)
C126 C127 C128 C132 -4(12)
C126 C127 C128 C129 177(100)
C132 C128 C129 C130 -0.1(5)
C127 C128 C129 C130 179.7(3)
C128 C129 C130 N18 -0.7(6)
C129 C128 C132 C131 1.2(6)
C127 C128 C132 C131 -178.5(4)
N18 C131 C132 C128 -1.8(8)
C133 C134 C135 C136 175.1(6)
C134 C135 C136 C137 -176.5(7)
C135 C136 C137 C138 -175.7(6)
C139 C140 C141 C142 138.8(15)
C140 C141 C142 C143 -155.2(16)
C141 C142 C143 C144 -166.2(11)
C2 C1 N1 C4 1.0(4)
C2 C1 N1 Co1 179.9(2)
C5 C4 N1 C1 -175.9(3)
C3 C4 N1 C1 -1.0(4)
C5 C4 N1 Co1 5.2(5)
C3 C4 N1 Co1 -179.9(2)
N8 Co1 N1 C1 -8.7(3)
N5 Co1 N1 C1 -40.6(16)
N2 Co1 N1 C1 170.6(3)
N7 Co1 N1 C1 -101.3(3)
N4 Co1 N1 C1 83.0(3)
N8 Co1 N1 C4 170.0(3)
N5 Co1 N1 C4 138.1(14)
N2 Co1 N1 C4 -10.7(3)
N7 Co1 N1 C4 77.5(3)
N4 Co1 N1 C4 -98.3(3)
C8 C9 N2 C6 -0.2(4)
C8 C9 N2 Co1 -168.9(2)
C5 C6 N2 C9 -177.5(3)
C7 C6 N2 C9 -0.4(4)
C5 C6 N2 Co1 -8.8(5)
C7 C6 N2 Co1 168.4(2)
N8 Co1 N2 C9 -23(4)
N5 Co1 N2 C9 1.3(3)
N1 Co1 N2 C9 178.9(3)
N7 Co1 N2 C9 92.5(3)
N4 Co1 N2 C9 -91.1(3)
N8 Co1 N2 C6 170(4)
N5 Co1 N2 C6 -165.3(3)
N1 Co1 N2 C6 12.3(3)
N7 Co1 N2 C6 -74.1(3)
N4 Co1 N2 C6 102.3(3)
C19 C20 N3 C21 0.1(7)
C22 C21 N3 C20 0.4(6)
C24 C23 N4 C26 1.2(3)
C24 C23 N4 Co1 179.5(2)
C27 C26 N4 C23 -178.7(3)
C25 C26 N4 C23 -0.9(3)
C27 C26 N4 Co1 3.0(4)
C25 C26 N4 Co1 -179.3(2)
N8 Co1 N4 C23 87.8(3)
N5 Co1 N4 C23 175.0(3)
N1 Co1 N4 C23 -1.1(3)
N2 Co1 N4 C23 -94.0(3)
N7 Co1 N4 C23 -52.6(13)
N8 Co1 N4 C26 -94.2(2)
N5 Co1 N4 C26 -7.0(3)
N1 Co1 N4 C26 176.8(2)
N2 Co1 N4 C26 84.0(2)
N7 Co1 N4 C26 125.4(12)
C30 C31 N5 C28 0.4(4)
C30 C31 N5 Co1 -177.5(2)
C27 C28 N5 C31 175.5(3)
C29 C28 N5 C31 -1.1(3)
C27 C28 N5 Co1 -6.6(4)
C29 C28 N5 Co1 176.9(2)
N8 Co1 N5 C31 -82.2(3)
N1 Co1 N5 C31 -50.3(16)
N2 Co1 N5 C31 98.6(3)
N7 Co1 N5 C31 10.2(3)
N4 Co1 N5 C31 -173.7(3)
N8 Co1 N5 C28 100.3(3)
N1 Co1 N5 C28 132.2(14)
N2 Co1 N5 C28 -78.9(3)
N7 Co1 N5 C28 -167.3(3)
N4 Co1 N5 C28 8.7(3)
C44 C43 N6 C42 -1.0(7)
C41 C42 N6 C43 0.1(7)
C46 C45 N7 C48 -0.4(4)
C46 C45 N7 Co1 169.3(3)
C49 C48 N7 C45 -175.9(3)
C47 C48 N7 C45 1.4(4)
C49 C48 N7 Co1 14.0(5)
C47 C48 N7 Co1 -168.7(3)
N8 Co1 N7 C45 174.7(3)
N5 Co1 N7 C45 87.5(3)
N1 Co1 N7 C45 -96.5(3)
N2 Co1 N7 C45 -3.6(3)
N4 Co1 N7 C45 -44.9(14)
N8 Co1 N7 C48 -17.4(3)
N5 Co1 N7 C48 -104.6(3)
N1 Co1 N7 C48 71.4(3)
N2 Co1 N7 C48 164.3(3)
N4 Co1 N7 C48 123.0(12)
C52 C53 N8 C50 -0.2(4)
C52 C53 N8 Co1 -172.9(2)
C49 C50 N8 C53 -176.5(3)
C51 C50 N8 C53 0.9(4)
C49 C50 N8 Co1 -3.8(5)
C51 C50 N8 Co1 173.7(2)
N5 Co1 N8 C53 -85.0(3)
N1 Co1 N8 C53 97.4(3)
N2 Co1 N8 C53 -60(4)
N7 Co1 N8 C53 -176.0(3)
N4 Co1 N8 C53 7.4(3)
N5 Co1 N8 C50 103.6(3)
N1 Co1 N8 C50 -73.9(3)
N2 Co1 N8 C50 128(4)
N7 Co1 N8 C50 12.6(3)
N4 Co1 N8 C50 -164.0(3)
C63 C64 N9 C65 1.8(8)
C66 C65 N9 C64 -0.5(8)
C68 C67 N10 C70 0.5(4)
C68 C67 N10 Co2 -177.6(2)
C71 C70 N10 C67 -177.0(3)
C69 C70 N10 C67 -0.8(4)
C71 C70 N10 Co2 1.2(5)
C69 C70 N10 Co2 177.3(2)
N17 Co2 N10 C67 -94.0(3)
N13 Co2 N10 C67 88.1(3)
N11 Co2 N10 C67 174.5(3)
N16 Co2 N10 C67 -2.3(3)
N14 Co2 N10 C67 -78.1(19)
N17 Co2 N10 C70 88.3(3)
N13 Co2 N10 C70 -89.7(3)
N11 Co2 N10 C70 -3.3(3)
N16 Co2 N10 C70 179.9(3)
N14 Co2 N10 C70 104.1(18)
C74 C75 N11 C72 0.3(4)
C74 C75 N11 Co2 -176.9(2)
C71 C72 N11 C75 176.6(3)
C73 C72 N11 C75 -1.2(4)
C71 C72 N11 Co2 -6.2(5)
C73 C72 N11 Co2 176.0(2)
N17 Co2 N11 C75 95.0(3)
N13 Co2 N11 C75 -87.5(3)
N16 Co2 N11 C75 -34.2(14)
N14 Co2 N11 C75 5.7(3)
N10 Co2 N11 C75 -177.7(3)
N17 Co2 N11 C72 -81.7(3)
N13 Co2 N11 C72 95.8(3)
N16 Co2 N11 C72 149.1(11)
N14 Co2 N11 C72 -171.0(3)
N10 Co2 N11 C72 5.6(3)
C88 C87 N12 C86 1.2(6)
C85 C86 N12 C87 -0.8(6)
C90 C89 N13 C92 1.1(4)
C90 C89 N13 Co2 -173.8(3)
C93 C92 N13 C89 177.2(3)
C91 C92 N13 C89 -1.5(4)
C93 C92 N13 Co2 -8.0(5)
C91 C92 N13 Co2 173.3(2)
N17 Co2 N13 C89 -39(2)
N11 Co2 N13 C89 -91.2(3)
N16 Co2 N13 C89 93.1(3)
N14 Co2 N13 C89 -179.9(3)
N10 Co2 N13 C89 0.9(3)
N17 Co2 N13 C92 147(2)
N11 Co2 N13 C92 95.0(3)
N16 Co2 N13 C92 -80.7(3)
N14 Co2 N13 C92 6.3(3)
N10 Co2 N13 C92 -172.9(3)
C96 C97 N14 C94 1.6(4)
C96 C97 N14 Co2 -169.1(2)
C93 C94 N14 C97 -176.4(3)
C95 C94 N14 C97 -1.4(3)
C93 C94 N14 Co2 -5.7(5)
C95 C94 N14 Co2 169.4(2)
N17 Co2 N14 C97 -8.8(3)
N13 Co2 N14 C97 169.2(3)
N11 Co2 N14 C97 82.9(3)
N16 Co2 N14 C97 -100.6(3)
N10 Co2 N14 C97 -25(2)
N17 Co2 N14 C94 -177.8(3)
N13 Co2 N14 C94 0.2(3)
N11 Co2 N14 C94 -86.1(3)
N16 Co2 N14 C94 90.4(3)
N10 Co2 N14 C94 166.3(17)
C110 C109 N15 C108 -1.4(15)
C107 C108 N15 C109 6.4(15)
C112 C111 N16 C114 0.6(4)
C112 C111 N16 Co2 177.9(2)
C115 C114 N16 C111 -177.1(3)
C113 C114 N16 C111 -0.4(3)
C115 C114 N16 Co2 5.7(4)
C113 C114 N16 Co2 -177.7(2)
N17 Co2 N16 C111 174.5(3)
N13 Co2 N16 C111 -3.2(3)
N11 Co2 N16 C111 -56.3(13)
N14 Co2 N16 C111 -96.3(3)
N10 Co2 N16 C111 87.1(3)
N17 Co2 N16 C114 -8.8(3)
N13 Co2 N16 C114 173.5(3)
N11 Co2 N16 C114 120.4(12)
N14 Co2 N16 C114 80.4(3)
N10 Co2 N16 C114 -96.2(3)
C118 C119 N17 C116 0.9(3)
C118 C119 N17 Co2 -173.0(2)
C115 C116 N17 C119 -179.9(3)
C117 C116 N17 C119 -1.5(3)
C115 C116 N17 Co2 -6.1(4)
C117 C116 N17 Co2 172.3(2)
N13 Co2 N17 C119 -46(2)
N11 Co2 N17 C119 5.8(3)
N16 Co2 N17 C119 -178.4(3)
N14 Co2 N17 C119 94.7(3)
N10 Co2 N17 C119 -86.3(3)
N13 Co2 N17 C116 141(2)
N11 Co2 N17 C116 -166.8(3)
N16 Co2 N17 C116 9.0(3)
N14 Co2 N17 C116 -77.9(3)
N10 Co2 N17 C116 101.1(3)
C132 C131 N18 C130 1.0(7)
C129 C130 N18 C131 0.3(6)

loop_
_platon_squeeze_void_nr
_platon_squeeze_void_average_x
_platon_squeeze_void_average_y
_platon_squeeze_void_average_z
_platon_squeeze_void_volume
_platon_squeeze_void_count_electrons
1 0.054 0.407 0.631 14.7 -0.8
2 0.139 0.896 0.991 6.9 0.8
3 0.500 0.500 0.000 335.1 87.4
4 0.861 0.104 0.009 6.9 0.7
5 0.946 0.593 0.369 14.7 -0.8
